data_7712172
loop_
_publ_author_name
'Liu, Xiao-Xue'
'Wang, Zi-Rui'
'Chen, Guang-Hui'
'Li, Qiao-Hong'
'Tao, Jun'
'Zhang, Lei'

_publ_section_title
;
 Cu<sub>4</sub>Ti<sub>4</sub>-oxo clusters functionalized by <i>in
 situ</i> - generated 2,2'-biphenolate ligands from the oxidative coupling
 of phenols.
;
_journal_issue 7
_journal_name_full 'Dalton transactions (Cambridge, England : 2003)'
_journal_page_first 1857
_journal_page_last 1860
_journal_paper_doi 10.1039/d2dt03756d
_journal_volume 52
_journal_year 2023
_chemical_formula_moiety 'C72 H48 Cu4 O16 Ti4, 4(C6 H6 O), 0.5[C6H5OH], 1[C6H5OH]'
_chemical_formula_sum 'C105 H81 Cu4 O21.5 Ti4'
_chemical_formula_weight 2132.45
_space_group_crystal_system monoclinic
_space_group_IT_number 14
_space_group_name_Hall '-P 2yn'
_space_group_name_H-M_alt 'P 1 21/n 1'
_atom_sites_solution_hydrogens mixed
_atom_sites_solution_primary dual
_audit_creation_date 2022-12-18
_audit_creation_method
;
Olex2 1.5
(compiled 2022.04.07 svn.rca3783a0 for OlexSys, GUI svn.r6498)
;
_audit_update_record
;
2022-12-22 deposited with the CCDC.	2022-12-30 downloaded from the CCDC.
;
_cell_angle_alpha 90
_cell_angle_beta 92.8060(10)
_cell_angle_gamma 90
_cell_formula_units_Z 4
_cell_length_a 15.0478(2)
_cell_length_b 27.1305(2)
_cell_length_c 21.1066(2)
_cell_measurement_reflns_used 31700
_cell_measurement_temperature 100.00(18)
_cell_measurement_theta_max 75.1070
_cell_measurement_theta_min 2.5810
_cell_volume 8606.53(15)
_computing_cell_refinement 'CrysAlisPro 1.171.41.112a (Rigaku OD, 2021)'
_computing_data_collection 'CrysAlisPro 1.171.41.112a (Rigaku OD, 2021)'
_computing_data_reduction 'CrysAlisPro 1.171.41.112a (Rigaku OD, 2021)'
_computing_molecular_graphics 'Olex2 1.5 (Dolomanov et al., 2009)'
_computing_publication_material 'Olex2 1.5 (Dolomanov et al., 2009)'
_computing_structure_refinement 'SHELXL 2018/1 (Sheldrick, 2015)'
_computing_structure_solution 'SHELXT 2014/5 (Sheldrick, 2014)'
_diffrn_ambient_temperature 100.15
_diffrn_detector_area_resol_mean 10.3468
_diffrn_detector_type Atlas
_diffrn_measured_fraction_theta_full 0.997
_diffrn_measured_fraction_theta_max 0.997
_diffrn_measurement_details
;
List of Runs (angles in degrees, time in seconds):

  # Type    Start    End  Width  t~exp~   \w     \q     \k     \f   Frames
#--------------------------------------------------------------------------
  1  \w   -130.00  47.00   1.00    1.46    --  -41.54   0.00  60.00  177
  2  \w     27.00  98.00   1.00    1.46    --   41.54-125.00 -60.00   71
  3  \w     27.00  98.00   1.00    1.46    --   41.54-125.00-180.00   71
  4  \w    104.00 178.00   1.00   10.00    --  108.23 111.00  30.00   74
  5  \w    103.00 178.00   1.00   10.00    --  108.23  77.00  60.00   75
  6  \w     32.00 141.00   1.00   10.00    --  108.23 -77.00  90.00  109
  7  \w     26.00 106.00   1.00   10.00    --  108.23 -94.00   0.00   80
  8  \w     61.00 146.00   1.00   10.00    --  108.23 178.00  90.00   85
  9  \w    103.00 172.00   1.00   10.00    --  108.23  77.00  90.00   69
 10  \w    149.00 178.00   1.00   10.00    --  108.23 111.00-180.00   29
 11  \w     81.00 177.00   1.00   10.00    --  108.23  61.00-150.00   96
 12  \w    135.00 170.00   1.00   10.00    --  108.23 111.00  60.00   35
 13  \w     60.00 107.00   1.00   10.00    --  108.23-111.00-180.00   47
;
_diffrn_measurement_device 'four-circle diffractometer'
_diffrn_measurement_device_type 'SuperNova, Dual, Cu at home/near, Atlas'
_diffrn_measurement_method '\w scans'
_diffrn_radiation_type CuK\a
_diffrn_radiation_wavelength 1.54184
_diffrn_reflns_av_R_equivalents 0.0434
_diffrn_reflns_av_unetI/netI 0.0412
_diffrn_reflns_Laue_measured_fraction_full 0.997
_diffrn_reflns_Laue_measured_fraction_max 0.997
_diffrn_reflns_limit_h_max 17
_diffrn_reflns_limit_h_min -17
_diffrn_reflns_limit_k_max 15
_diffrn_reflns_limit_k_min -32
_diffrn_reflns_limit_l_max 24
_diffrn_reflns_limit_l_min -25
_diffrn_reflns_number 49506
_diffrn_reflns_point_group_measured_fraction_full 0.997
_diffrn_reflns_point_group_measured_fraction_max 0.997
_diffrn_reflns_theta_full 66.601
_diffrn_reflns_theta_max 66.601
_diffrn_reflns_theta_min 2.654
_exptl_absorpt_coefficient_mu 4.718
_exptl_absorpt_correction_T_max 1.00000
_exptl_absorpt_correction_T_min 0.75891
_exptl_absorpt_correction_type multi-scan
_exptl_absorpt_process_details
;
CrysAlisPro 1.171.41.112a (Rigaku Oxford Diffraction, 2021)
Empirical absorption correction using spherical harmonics,
implemented in SCALE3 ABSPACK scaling algorithm.
;
_exptl_crystal_colour 'clear light red'
_exptl_crystal_colour_lustre clear
_exptl_crystal_colour_modifier light
_exptl_crystal_colour_primary red
_exptl_crystal_density_diffrn 1.646
_exptl_crystal_description block
_exptl_crystal_F_000 4348
_exptl_crystal_size_max 0.3
_exptl_crystal_size_mid 0.2
_exptl_crystal_size_min 0.1
_refine_diff_density_max 1.845
_refine_diff_density_min -0.586
_refine_diff_density_rms 0.092
_refine_ls_extinction_method none
_refine_ls_goodness_of_fit_ref 1.027
_refine_ls_hydrogen_treatment constr
_refine_ls_matrix_type full
_refine_ls_number_parameters 1117
_refine_ls_number_reflns 15149
_refine_ls_number_restraints 0
_refine_ls_restrained_S_all 1.027
_refine_ls_R_factor_all 0.0620
_refine_ls_R_factor_gt 0.0498
_refine_ls_shift/su_max 0.001
_refine_ls_shift/su_mean 0.000
_refine_ls_structure_factor_coef Fsqd
_refine_ls_weighting_details 'w=1/[\s^2^(Fo^2^)+(0.0688P)^2^+19.0828P] where P=(Fo^2^+2Fc^2^)/3'
_refine_ls_weighting_scheme calc
_refine_ls_wR_factor_gt 0.1297
_refine_ls_wR_factor_ref 0.1382
_reflns_Friedel_coverage 0.000
_reflns_number_gt 12820
_reflns_number_total 15149
_reflns_threshold_expression 'I > 2\s(I)'
_cod_data_source_file d2dt03756d2.cif
_cod_data_source_block ptc-331
_cod_depositor_comments 'Adding full bibliography for 7712172--7712174.cif.'
_cod_original_sg_symbol_H-M 'P 21/n'
_cod_original_formula_sum 'C105 H81 Cu4 O21.50 Ti4'
_cod_database_code 7712172
_shelx_shelxl_version_number 2018/1
_shelx_space_group_comment
;
The symmetry employed for this shelxl refinement is uniquely defined
by the following loop, which should always be used as a source of
symmetry information in preference to the above space-group names.
They are only intended as comments.
;
_olex2_refinement_description
;
1. Fixed Uiso
 At 1.2 times of:
  All C(H) groups
 At 1.5 times of:
  All O(H) groups
2.a Riding coordinates:
 O19(H19), O20(H20A), O17(H17A), O18(H18)
2.b Aromatic/amide H refined with riding coordinates:
 C9(H9), C69(H69), C59(H59), C49(H49), C72(H72), C61(H61), C6(H6), C64(H64),
 C14(H14), C70(H70), C26(H26), C35(H35), C38(H38), C47(H47), C73(H73), C23(H23),
  C77(H77), C71(H71), C41(H41), C12(H12), C92(H92), C3(H3), C29(H29), C10(H10),
 C58(H58), C65(H65), C52(H52), C50(H50), C20(H20), C27(H27), C66(H66), C28(H28),
  C32(H32), C57(H57), C56(H56), C34(H34), C93(H93), C11(H11), C39(H39),
 C46(H46), C33(H33), C17(H17), C45(H45), C16(H16), C76(H76), C44(H44), C21(H21),
  C15(H15), C22(H22), C51(H51), C5(H5), C40(H40), C96(H96), C4(H4), C74(H74),
 C75(H75), C94(H94), C95(H95), C80(H80), C86(H86), C84(H84), C90(H90), C83(H83),
  C87(H87), C89(H89), C88(H88), C81(H81), C82(H82)
;
_platon_squeeze_void_probe_radius 1.20
_olex2_submission_special_instructions 'No special instructions were received'
_oxdiff_exptl_absorpt_empirical_details
;
Empirical correction (ABSPACK) includes:
- Absorption correction using spherical harmonics
- Frame scaling
;

loop_
_space_group_symop_operation_xyz
'x, y, z'
'-x+1/2, y+1/2, -z+1/2'
'-x, -y, -z'
'x-1/2, -y-1/2, z-1/2'

loop_
_atom_site_label
_atom_site_type_symbol
_atom_site_fract_x
_atom_site_fract_y
_atom_site_fract_z
_atom_site_U_iso_or_equiv
_atom_site_adp_type
_atom_site_occupancy
_atom_site_site_symmetry_order
_atom_site_calc_flag
_atom_site_refinement_flags_posn
_atom_site_refinement_flags_adp
_atom_site_refinement_flags_occupancy
_atom_site_disorder_assembly
_atom_site_disorder_group
Cu3 Cu 0.33615(3) 0.85228(2) 0.51295(2) 0.02387(13) Uani 1 1 d . . . . .
Cu4 Cu 0.68177(4) 0.84588(2) 0.66392(3) 0.02638(13) Uani 1 1 d . . . . .
Cu2 Cu 0.40968(4) 0.68691(2) 0.69556(3) 0.02743(13) Uani 1 1 d . . . . .
Cu1 Cu 0.61039(4) 0.69789(2) 0.45828(3) 0.02845(14) Uani 1 1 d . . . . .
Ti4 Ti 0.45946(4) 0.80766(2) 0.64778(3) 0.01736(13) Uani 1 1 d . . . . .
Ti3 Ti 0.55880(4) 0.81330(2) 0.52307(3) 0.01733(13) Uani 1 1 d . . . . .
Ti1 Ti 0.41927(4) 0.73207(2) 0.53882(3) 0.01858(13) Uani 1 1 d . . . . .
Ti2 Ti 0.59766(4) 0.72826(2) 0.61942(3) 0.01889(13) Uani 1 1 d . . . . .
O5 O 0.55210(16) 0.73853(8) 0.52803(10) 0.0194(5) Uani 1 1 d . . . . .
O6 O 0.46555(16) 0.73411(8) 0.63195(11) 0.0199(5) Uani 1 1 d . . . . .
O10 O 0.58469(15) 0.80261(8) 0.61766(11) 0.0185(5) Uani 1 1 d . . . . .
O4 O 0.43371(15) 0.80542(8) 0.55186(11) 0.0184(5) Uani 1 1 d . . . . .
O13 O 0.57169(16) 0.88130(8) 0.53701(11) 0.0209(5) Uani 1 1 d . . . . .
O3 O 0.40048(17) 0.73087(8) 0.45016(11) 0.0233(5) Uani 1 1 d . . . . .
O16 O 0.34131(16) 0.79992(9) 0.67553(12) 0.0246(5) Uani 1 1 d . . . . .
O8 O 0.71976(16) 0.73653(9) 0.60659(12) 0.0242(5) Uani 1 1 d . . . . .
O15 O 0.44666(16) 0.87601(8) 0.64344(11) 0.0218(5) Uani 1 1 d . . . . .
O11 O 0.67713(16) 0.80774(8) 0.49369(12) 0.0231(5) Uani 1 1 d . . . . .
O2 O 0.29642(17) 0.73828(9) 0.55136(12) 0.0255(5) Uani 1 1 d . . . . .
O14 O 0.50845(17) 0.80826(8) 0.73111(11) 0.0246(5) Uani 1 1 d . . . . .
O12 O 0.50972(16) 0.82156(8) 0.44040(11) 0.0231(5) Uani 1 1 d . . . . .
O7 O 0.60495(17) 0.65897(8) 0.60438(12) 0.0254(5) Uani 1 1 d . . . . .
O9 O 0.61780(17) 0.71890(9) 0.70687(11) 0.0243(5) Uani 1 1 d . . . . .
O1 O 0.41362(17) 0.66345(9) 0.54580(12) 0.0257(5) Uani 1 1 d . . . . .
O19 O 0.7779(2) 0.88442(10) 0.44160(15) 0.0393(7) Uani 1 1 d . . . . .
H19 H 0.744451 0.862495 0.455438 0.059 Uiso 1 1 d R U . . .
O20 O 0.2487(2) 0.87513(11) 0.74060(14) 0.0416(7) Uani 1 1 d . . . . .
H20A H 0.282746 0.854367 0.724994 0.062 Uiso 1 1 d R U . . .
C67 C 0.4604(2) 0.95043(12) 0.58696(16) 0.0230(7) Uani 1 1 d . . . . .
C9 C 0.3924(3) 0.88003(13) 0.42427(17) 0.0259(7) Uani 1 1 d . . . . .
H9 H 0.416986 0.900866 0.456782 0.031 Uiso 1 1 calc R U . . .
C62 C 0.6095(2) 0.91204(12) 0.57995(17) 0.0233(7) Uani 1 1 d . . . . .
C63 C 0.5566(2) 0.94962(12) 0.60562(17) 0.0242(7) Uani 1 1 d . . . . .
C1 C 0.4471(3) 0.72187(13) 0.39899(17) 0.0265(8) Uani 1 1 d . . . . .
C54 C 0.7271(2) 0.77188(12) 0.46940(18) 0.0256(7) Uani 1 1 d . . . . .
C7 C 0.3984(3) 0.80430(13) 0.36112(17) 0.0277(8) Uani 1 1 d . . . . .
C69 C 0.3177(2) 0.90784(13) 0.58764(17) 0.0242(7) Uani 1 1 d . . . . .
H69 H 0.282814 0.880700 0.600272 0.029 Uiso 1 1 calc R U . . .
C68 C 0.4082(2) 0.91049(12) 0.60593(16) 0.0227(7) Uani 1 1 d . . . . .
C2 C 0.4453(3) 0.75774(14) 0.35014(17) 0.0291(8) Uani 1 1 d . . . . .
C59 C 0.7966(3) 0.79530(13) 0.67355(19) 0.0286(8) Uani 1 1 d . . . . .
H59 H 0.764774 0.785635 0.709304 0.034 Uiso 1 1 calc R U . . .
C13 C 0.6072(3) 0.63039(12) 0.55236(18) 0.0263(8) Uani 1 1 d . . . . .
C60 C 0.7801(2) 0.77227(12) 0.61440(19) 0.0262(7) Uani 1 1 d . . . . .
C49 C 0.7012(3) 0.74867(14) 0.41145(18) 0.0299(8) Uani 1 1 d . . . . .
H49 H 0.646486 0.756950 0.389662 0.036 Uiso 1 1 calc R U . . .
C25 C 0.2366(2) 0.77490(13) 0.54928(18) 0.0254(7) Uani 1 1 d . . . . .
O17 O 0.7117(3) 0.59316(15) 0.6827(2) 0.0628(10) Uani 1 1 d . . . . .
H17A H 0.684137 0.613282 0.658707 0.094 Uiso 1 1 d R U . . .
C36 C 0.2914(2) 0.76177(13) 0.69427(17) 0.0255(7) Uani 1 1 d . . . . .
C8 C 0.4341(2) 0.83541(13) 0.41022(16) 0.0239(7) Uani 1 1 d . . . . .
C72 C 0.4191(2) 0.98795(12) 0.55186(17) 0.0247(7) Uani 1 1 d . . . . .
H72 H 0.453038 1.015953 0.540906 0.030 Uiso 1 1 calc R U . . .
C24 C 0.4096(3) 0.62889(13) 0.59078(17) 0.0270(8) Uani 1 1 d . . . . .
C61 C 0.7005(2) 0.90832(13) 0.59776(18) 0.0260(7) Uani 1 1 d . . . . .
H61 H 0.735309 0.882467 0.581490 0.031 Uiso 1 1 calc R U . . .
C37 C 0.5846(3) 0.81987(13) 0.76232(16) 0.0250(7) Uani 1 1 d . . . . .
C19 C 0.4718(3) 0.59008(12) 0.58983(18) 0.0278(8) Uani 1 1 d . . . . .
C6 C 0.4948(3) 0.67774(14) 0.39316(18) 0.0308(8) Uani 1 1 d . . . . .
H6 H 0.494898 0.653616 0.425785 0.037 Uiso 1 1 calc R U . . .
C55 C 0.8298(2) 0.78544(13) 0.56192(19) 0.0288(8) Uani 1 1 d . . . . .
C64 C 0.5980(3) 0.98338(13) 0.64642(19) 0.0290(8) Uani 1 1 d . . . . .
H64 H 0.563704 1.009476 0.662679 0.035 Uiso 1 1 calc R U . . .
C31 C 0.2105(3) 0.75278(14) 0.66067(18) 0.0286(8) Uani 1 1 d . . . . .
C43 C 0.5759(3) 0.73716(14) 0.81056(17) 0.0297(8) Uani 1 1 d . . . . .
C14 C 0.6753(3) 0.63565(13) 0.50971(18) 0.0290(8) Uani 1 1 d . . . . .
H14 H 0.719080 0.660605 0.516110 0.035 Uiso 1 1 calc R U . . .
C70 C 0.2788(3) 0.94603(13) 0.55016(18) 0.0278(8) Uani 1 1 d . . . . .
H70 H 0.217530 0.944454 0.537180 0.033 Uiso 1 1 calc R U . . .
C26 C 0.2206(2) 0.80318(13) 0.49405(18) 0.0270(8) Uani 1 1 d . . . . .
H26 H 0.252485 0.796947 0.457130 0.032 Uiso 1 1 calc R U . . .
C35 C 0.3176(3) 0.73353(14) 0.74784(18) 0.0303(8) Uani 1 1 d . . . . .
H35 H 0.372148 0.740168 0.770798 0.036 Uiso 1 1 calc R U . . .
C48 C 0.5720(3) 0.70569(13) 0.75703(17) 0.0274(8) Uani 1 1 d . . . . .
C38 C 0.6245(3) 0.86642(13) 0.75466(18) 0.0295(8) Uani 1 1 d . . . . .
H38 H 0.598582 0.889819 0.725829 0.035 Uiso 1 1 calc R U . . .
C30 C 0.1883(2) 0.78352(14) 0.60374(19) 0.0274(8) Uani 1 1 d . . . . .
C47 C 0.5254(3) 0.66100(14) 0.75755(18) 0.0293(8) Uani 1 1 d . . . . .
H47 H 0.524278 0.639604 0.721885 0.035 Uiso 1 1 calc R U . . .
C18 C 0.5416(3) 0.59328(12) 0.54322(18) 0.0287(8) Uani 1 1 d . . . . .
C73 C 0.6478(3) 0.89736(14) 0.37229(19) 0.0311(8) Uani 1 1 d . . . . .
H73 H 0.616848 0.871619 0.392357 0.037 Uiso 1 1 calc R U . . .
C78 C 0.7345(3) 0.90881(13) 0.39161(18) 0.0295(8) Uani 1 1 d . . . . .
C53 C 0.8085(3) 0.76028(13) 0.50090(19) 0.0292(8) Uani 1 1 d . . . . .
C42 C 0.6227(3) 0.78499(14) 0.80566(17) 0.0289(8) Uani 1 1 d . . . . .
C23 C 0.3432(3) 0.62984(13) 0.63495(18) 0.0299(8) Uani 1 1 d . . . . .
H23 H 0.301694 0.656223 0.635479 0.036 Uiso 1 1 calc R U . . .
C91 C 0.2961(3) 0.90410(14) 0.78219(19) 0.0339(9) Uani 1 1 d . . . . .
C77 C 0.7808(3) 0.94547(14) 0.3618(2) 0.0345(9) Uani 1 1 d . . . . .
H77 H 0.841082 0.952111 0.374312 0.041 Uiso 1 1 calc R U . . .
C71 C 0.3297(3) 0.98578(13) 0.53226(18) 0.0286(8) Uani 1 1 d . . . . .
H71 H 0.303702 1.011331 0.506784 0.034 Uiso 1 1 calc R U . . .
C41 C 0.7005(3) 0.79785(15) 0.84023(19) 0.0366(9) Uani 1 1 d . . . . .
H41 H 0.726531 0.775035 0.869826 0.044 Uiso 1 1 calc R U . . .
C12 C 0.3213(3) 0.81969(15) 0.32737(19) 0.0331(9) Uani 1 1 d . . . . .
H12 H 0.297374 0.799879 0.293560 0.040 Uiso 1 1 calc R U . . .
C92 C 0.2514(3) 0.94115(14) 0.8124(2) 0.0370(9) Uani 1 1 d . . . . .
H92 H 0.189552 0.945852 0.803363 0.044 Uiso 1 1 calc R U . . .
C3 C 0.4925(3) 0.74809(15) 0.29637(18) 0.0358(9) Uani 1 1 d . . . . .
H3 H 0.491631 0.771562 0.262948 0.043 Uiso 1 1 calc R U . . .
C29 C 0.1261(3) 0.82113(15) 0.6022(2) 0.0337(9) Uani 1 1 d . . . . .
H29 H 0.093089 0.827305 0.638585 0.040 Uiso 1 1 calc R U . . .
C10 C 0.3141(3) 0.89366(14) 0.38994(19) 0.0330(8) Uani 1 1 d . . . . .
H10 H 0.285234 0.923727 0.399402 0.040 Uiso 1 1 calc R U . . .
C58 C 0.8608(3) 0.83279(15) 0.6788(2) 0.0349(9) Uani 1 1 d . . . . .
H58 H 0.872198 0.848645 0.718535 0.042 Uiso 1 1 calc R U . . .
C65 C 0.6880(3) 0.98045(14) 0.6645(2) 0.0356(9) Uani 1 1 d . . . . .
H65 H 0.714091 1.003755 0.693351 0.043 Uiso 1 1 calc R U . . .
C52 C 0.8638(3) 0.72575(15) 0.4746(2) 0.0359(9) Uani 1 1 d . . . . .
H52 H 0.919782 0.718338 0.495130 0.043 Uiso 1 1 calc R U . . .
C50 C 0.7579(3) 0.71311(15) 0.3866(2) 0.0371(9) Uani 1 1 d . . . . .
H50 H 0.741070 0.696848 0.348029 0.045 Uiso 1 1 calc R U . . .
C20 C 0.4648(3) 0.55201(14) 0.63269(19) 0.0331(9) Uani 1 1 d . . . . .
H20 H 0.505038 0.525083 0.631666 0.040 Uiso 1 1 calc R U . . .
C27 C 0.1569(3) 0.84061(14) 0.49457(19) 0.0312(8) Uani 1 1 d . . . . .
H27 H 0.144995 0.859770 0.457438 0.037 Uiso 1 1 calc R U . . .
C66 C 0.7395(3) 0.94312(14) 0.6398(2) 0.0337(9) Uani 1 1 d . . . . .
H66 H 0.801151 0.941162 0.651461 0.040 Uiso 1 1 calc R U . . .
C28 C 0.1110(2) 0.85016(15) 0.5482(2) 0.0344(9) Uani 1 1 d . . . . .
H28 H 0.069243 0.876414 0.548328 0.041 Uiso 1 1 calc R U . . .
C32 C 0.1567(3) 0.71502(15) 0.6808(2) 0.0354(9) Uani 1 1 d . . . . .
H32 H 0.101428 0.708739 0.658585 0.043 Uiso 1 1 calc R U . . .
C57 C 0.9073(3) 0.84689(15) 0.6275(2) 0.0361(9) Uani 1 1 d . . . . .
H57 H 0.949398 0.872920 0.631548 0.043 Uiso 1 1 calc R U . . .
C56 C 0.8928(3) 0.82306(15) 0.5694(2) 0.0343(9) Uani 1 1 d . . . . .
H56 H 0.926286 0.832552 0.534361 0.041 Uiso 1 1 calc R U . . .
C34 C 0.2616(3) 0.69526(15) 0.76694(19) 0.0352(9) Uani 1 1 d . . . . .
H34 H 0.278464 0.675815 0.802994 0.042 Uiso 1 1 calc R U . . .
C93 C 0.2966(3) 0.97143(15) 0.8558(2) 0.0398(10) Uani 1 1 d . . . . .
H93 H 0.265614 0.997176 0.875719 0.048 Uiso 1 1 calc R U . . .
C11 C 0.2787(3) 0.86328(15) 0.34211(19) 0.0359(9) Uani 1 1 d . . . . .
H11 H 0.225158 0.872382 0.319397 0.043 Uiso 1 1 calc R U . . .
C39 C 0.7033(3) 0.87765(15) 0.7903(2) 0.0361(9) Uani 1 1 d . . . . .
H39 H 0.730899 0.908841 0.785762 0.043 Uiso 1 1 calc R U . . .
C46 C 0.4803(3) 0.64858(15) 0.8121(2) 0.0379(9) Uani 1 1 d . . . . .
H46 H 0.447889 0.618549 0.813009 0.046 Uiso 1 1 calc R U . . .
C33 C 0.1824(3) 0.68595(15) 0.7334(2) 0.0395(10) Uani 1 1 d . . . . .
H33 H 0.145259 0.659757 0.745926 0.047 Uiso 1 1 calc R U . . .
C17 C 0.5458(3) 0.56324(14) 0.4900(2) 0.0369(9) Uani 1 1 d . . . . .
H17 H 0.501325 0.538824 0.482179 0.044 Uiso 1 1 calc R U . . .
C45 C 0.4822(3) 0.67928(16) 0.8644(2) 0.0423(10) Uani 1 1 d . . . . .
H45 H 0.450266 0.670812 0.900567 0.051 Uiso 1 1 calc R U . . .
C16 C 0.6139(3) 0.56818(15) 0.4476(2) 0.0397(10) Uani 1 1 d . . . . .
H16 H 0.615786 0.546893 0.412003 0.048 Uiso 1 1 calc R U . . .
C76 C 0.7384(3) 0.97223(15) 0.3139(2) 0.0368(9) Uani 1 1 d . . . . .
H76 H 0.769201 0.998314 0.294454 0.044 Uiso 1 1 calc R U . . .
C44 C 0.5315(3) 0.72286(15) 0.86354(19) 0.0373(9) Uani 1 1 d . . . . .
H44 H 0.534642 0.743214 0.900200 0.045 Uiso 1 1 calc R U . . .
C21 C 0.3996(3) 0.55234(15) 0.6774(2) 0.0391(10) Uani 1 1 d . . . . .
H21 H 0.396749 0.526145 0.707135 0.047 Uiso 1 1 calc R U . . .
C15 C 0.6780(3) 0.60370(14) 0.4575(2) 0.0365(9) Uani 1 1 d . . . . .
H15 H 0.724494 0.606688 0.428829 0.044 Uiso 1 1 calc R U . . .
C22 C 0.3394(3) 0.59058(15) 0.6787(2) 0.0364(9) Uani 1 1 d . . . . .
H22 H 0.295006 0.590526 0.709259 0.044 Uiso 1 1 calc R U . . .
C51 C 0.8377(3) 0.70170(15) 0.4180(2) 0.0398(10) Uani 1 1 d . . . . .
H51 H 0.875268 0.677374 0.401062 0.048 Uiso 1 1 calc R U . . .
C5 C 0.5424(3) 0.66976(15) 0.3385(2) 0.0372(9) Uani 1 1 d . . . . .
H5 H 0.575725 0.640315 0.334232 0.045 Uiso 1 1 calc R U . . .
C40 C 0.7407(3) 0.84309(16) 0.8324(2) 0.0411(10) Uani 1 1 d . . . . .
H40 H 0.794391 0.850666 0.855883 0.049 Uiso 1 1 calc R U . . .
C96 C 0.3868(3) 0.89708(17) 0.7963(2) 0.0417(10) Uani 1 1 d . . . . .
H96 H 0.418105 0.871683 0.775872 0.050 Uiso 1 1 calc R U . . .
C4 C 0.5407(3) 0.70482(16) 0.2907(2) 0.0421(10) Uani 1 1 d . . . . .
H4 H 0.572778 0.699200 0.253695 0.050 Uiso 1 1 calc R U . . .
C74 C 0.6067(3) 0.92416(15) 0.3231(2) 0.0357(9) Uani 1 1 d . . . . .
H74 H 0.547154 0.916747 0.309316 0.043 Uiso 1 1 calc R U . . .
C75 C 0.6520(3) 0.96169(16) 0.2938(2) 0.0397(10) Uani 1 1 d . . . . .
H75 H 0.623690 0.979972 0.260095 0.048 Uiso 1 1 calc R U . . .
C94 C 0.3855(3) 0.96477(18) 0.8703(2) 0.0473(11) Uani 1 1 d . . . . .
H94 H 0.415856 0.985479 0.900552 0.057 Uiso 1 1 calc R U . . .
C95 C 0.4310(3) 0.9275(2) 0.8405(2) 0.0507(12) Uani 1 1 d . . . . .
H95 H 0.492695 0.922708 0.850305 0.061 Uiso 1 1 calc R U . . .
C79 C 0.8032(4) 0.5980(2) 0.6738(2) 0.0512(12) Uani 1 1 d . . . . .
C80 C 0.8396(4) 0.6393(2) 0.6544(3) 0.0623(15) Uani 1 1 d . . . . .
H80 H 0.802048 0.667245 0.648187 0.075 Uiso 1 1 calc R U . . .
O18 O 0.6571(4) 0.4948(2) 0.6871(3) 0.1072(18) Uani 1 1 d . . . . .
H18 H 0.670481 0.524899 0.688084 0.161 Uiso 1 1 d R U . . .
C85 C 0.5972(4) 0.4850(2) 0.7320(3) 0.0588(14) Uani 1 1 d . . . . .
C86 C 0.5501(4) 0.4421(2) 0.7271(3) 0.0588(14) Uani 1 1 d . . . . .
H86 H 0.561266 0.419134 0.694371 0.071 Uiso 1 1 calc R U . . .
C84 C 0.8569(4) 0.5585(3) 0.6871(3) 0.0685(17) Uani 1 1 d . . . . .
H84 H 0.832332 0.528533 0.701741 0.082 Uiso 1 1 calc R U . . .
C90 C 0.5835(4) 0.5185(2) 0.7769(3) 0.0632(15) Uani 1 1 d . . . . .
H90 H 0.616667 0.548315 0.778491 0.076 Uiso 1 1 calc R U . . .
C83 C 0.9497(4) 0.5623(2) 0.6790(3) 0.0681(17) Uani 1 1 d . . . . .
H83 H 0.987069 0.535160 0.690183 0.082 Uiso 1 1 calc R U . . .
C87 C 0.4855(4) 0.4322(2) 0.7703(3) 0.0672(16) Uani 1 1 d . . . . .
H87 H 0.451990 0.402576 0.766707 0.081 Uiso 1 1 calc R U . . .
C89 C 0.5192(5) 0.5091(2) 0.8221(3) 0.0723(17) Uani 1 1 d . . . . .
H89 H 0.509789 0.532431 0.854692 0.087 Uiso 1 1 calc R U . . .
C88 C 0.4696(5) 0.4656(2) 0.8189(3) 0.0770(19) Uani 1 1 d . . . . .
H88 H 0.426238 0.458882 0.848976 0.092 Uiso 1 1 calc R U . . .
C81 C 0.9265(5) 0.6446(3) 0.6427(4) 0.092(2) Uani 1 1 d . . . . .
H81 H 0.948355 0.674619 0.626326 0.110 Uiso 1 1 calc R U . . .
C82 C 0.9859(5) 0.6031(3) 0.6560(4) 0.090(2) Uani 1 1 d . . . . .
H82 H 1.047609 0.604939 0.648668 0.108 Uiso 1 1 calc R U . . .

loop_
_atom_site_aniso_label
_atom_site_aniso_U_11
_atom_site_aniso_U_22
_atom_site_aniso_U_33
_atom_site_aniso_U_23
_atom_site_aniso_U_13
_atom_site_aniso_U_12
Cu3 0.0221(3) 0.0236(2) 0.0257(3) 0.00257(19) -0.0012(2) -0.0021(2)
Cu4 0.0233(3) 0.0231(3) 0.0322(3) -0.0026(2) -0.0048(2) -0.0007(2)
Cu2 0.0305(3) 0.0255(3) 0.0265(3) 0.0058(2) 0.0042(2) -0.0022(2)
Cu1 0.0339(3) 0.0242(3) 0.0278(3) -0.0040(2) 0.0071(2) -0.0013(2)
Ti4 0.0169(3) 0.0181(3) 0.0171(3) 0.0005(2) 0.0015(2) -0.0001(2)
Ti3 0.0169(3) 0.0164(3) 0.0189(3) -0.0004(2) 0.0028(2) -0.0034(2)
Ti1 0.0197(3) 0.0169(3) 0.0192(3) 0.0009(2) 0.0016(2) -0.0048(2)
Ti2 0.0194(3) 0.0158(3) 0.0215(3) -0.0006(2) 0.0011(2) -0.0002(2)
O5 0.0205(12) 0.0180(10) 0.0200(11) -0.0003(8) 0.0037(9) -0.0036(9)
O6 0.0208(12) 0.0189(11) 0.0200(11) 0.0013(9) 0.0012(9) -0.0032(9)
O10 0.0154(11) 0.0177(10) 0.0221(11) -0.0013(8) -0.0007(9) -0.0010(9)
O4 0.0174(12) 0.0179(10) 0.0201(11) 0.0010(8) 0.0021(9) -0.0017(9)
O13 0.0207(12) 0.0190(11) 0.0230(11) -0.0009(9) 0.0021(9) -0.0020(9)
O3 0.0254(13) 0.0223(11) 0.0221(12) 0.0001(9) 0.0011(10) -0.0080(10)
O16 0.0223(13) 0.0257(12) 0.0262(12) 0.0025(10) 0.0051(10) -0.0024(10)
O8 0.0186(12) 0.0246(12) 0.0293(13) -0.0002(10) 0.0007(10) 0.0005(10)
O15 0.0234(13) 0.0210(11) 0.0211(11) -0.0001(9) 0.0017(9) 0.0022(9)
O11 0.0199(12) 0.0208(11) 0.0292(13) 0.0008(9) 0.0062(10) -0.0007(9)
O2 0.0209(13) 0.0270(12) 0.0287(13) 0.0012(10) 0.0024(10) -0.0032(10)
O14 0.0285(14) 0.0241(12) 0.0209(12) -0.0008(9) -0.0007(10) 0.0026(10)
O12 0.0234(13) 0.0238(11) 0.0221(12) 0.0017(9) 0.0010(10) -0.0058(10)
O7 0.0298(14) 0.0209(11) 0.0252(12) -0.0024(9) 0.0000(10) -0.0030(10)
O9 0.0265(13) 0.0234(11) 0.0229(12) 0.0024(9) 0.0017(10) 0.0008(10)
O1 0.0313(14) 0.0197(11) 0.0258(12) 0.0042(9) -0.0014(10) -0.0066(10)
O19 0.0360(16) 0.0347(14) 0.0471(17) 0.0160(13) -0.0006(13) -0.0102(12)
O20 0.0444(18) 0.0410(16) 0.0401(16) -0.0062(13) 0.0091(14) 0.0045(13)
C67 0.0254(19) 0.0193(15) 0.0244(17) -0.0030(13) 0.0009(14) 0.0031(14)
C9 0.030(2) 0.0226(16) 0.0252(17) 0.0040(13) 0.0042(15) -0.0057(14)
C62 0.0253(19) 0.0175(15) 0.0271(17) 0.0014(13) 0.0022(14) -0.0055(13)
C63 0.0253(19) 0.0185(15) 0.0285(18) 0.0005(13) -0.0007(14) -0.0024(14)
C1 0.033(2) 0.0250(17) 0.0216(17) -0.0036(13) -0.0009(15) -0.0065(15)
C54 0.0243(19) 0.0222(16) 0.0314(19) 0.0036(14) 0.0116(15) -0.0013(14)
C7 0.034(2) 0.0291(18) 0.0204(17) 0.0038(14) 0.0014(15) -0.0085(16)
C69 0.0235(18) 0.0222(16) 0.0271(17) -0.0025(13) 0.0048(14) 0.0013(14)
C68 0.0256(19) 0.0209(16) 0.0216(16) -0.0024(13) 0.0006(14) 0.0034(14)
C2 0.037(2) 0.0310(18) 0.0195(17) 0.0001(14) -0.0022(15) -0.0084(16)
C59 0.0218(19) 0.0276(17) 0.036(2) 0.0011(15) -0.0010(15) 0.0074(15)
C13 0.032(2) 0.0164(15) 0.0300(18) -0.0029(13) -0.0008(15) 0.0037(14)
C60 0.0187(17) 0.0216(16) 0.038(2) 0.0006(14) -0.0013(15) 0.0035(14)
C49 0.035(2) 0.0300(18) 0.0260(18) 0.0031(15) 0.0112(16) -0.0052(16)
C25 0.0168(17) 0.0274(17) 0.0319(19) 0.0030(14) 0.0005(14) -0.0089(14)
O17 0.053(2) 0.067(2) 0.068(2) 0.0101(19) 0.0006(19) 0.0112(18)
C36 0.0234(19) 0.0277(17) 0.0262(18) 0.0014(14) 0.0080(14) -0.0004(14)
C8 0.0264(19) 0.0257(17) 0.0196(16) 0.0049(13) 0.0021(14) -0.0069(14)
C72 0.0274(19) 0.0197(16) 0.0274(18) -0.0015(13) 0.0058(15) 0.0019(14)
C24 0.033(2) 0.0199(16) 0.0278(18) 0.0023(14) -0.0010(15) -0.0111(15)
C61 0.0230(19) 0.0212(16) 0.0335(19) 0.0010(14) -0.0020(15) -0.0006(14)
C37 0.0264(19) 0.0297(18) 0.0186(16) -0.0041(13) -0.0023(14) 0.0037(15)
C19 0.031(2) 0.0182(16) 0.0342(19) 0.0000(14) -0.0018(16) -0.0073(14)
C6 0.040(2) 0.0259(18) 0.0261(18) -0.0029(14) -0.0042(16) -0.0056(16)
C55 0.0181(18) 0.0271(18) 0.042(2) 0.0027(15) 0.0038(15) 0.0025(14)
C64 0.032(2) 0.0187(16) 0.036(2) -0.0054(14) 0.0007(16) 0.0013(14)
C31 0.0216(19) 0.0331(19) 0.0320(19) 0.0025(15) 0.0112(15) 0.0009(15)
C43 0.036(2) 0.0329(19) 0.0200(17) 0.0025(14) -0.0019(15) 0.0098(16)
C14 0.034(2) 0.0209(16) 0.0320(19) -0.0014(14) 0.0043(16) -0.0001(15)
C70 0.0231(19) 0.0291(18) 0.0309(19) -0.0021(15) -0.0007(15) 0.0060(15)
C26 0.0216(18) 0.0304(18) 0.0286(18) 0.0028(14) -0.0019(14) -0.0129(15)
C35 0.036(2) 0.0320(19) 0.0237(18) 0.0034(14) 0.0092(16) 0.0029(16)
C48 0.030(2) 0.0275(17) 0.0242(18) 0.0042(14) -0.0016(15) 0.0043(15)
C38 0.035(2) 0.0253(17) 0.0283(18) -0.0045(14) -0.0032(16) 0.0082(15)
C30 0.0144(17) 0.0316(18) 0.036(2) 0.0042(15) 0.0017(15) -0.0056(14)
C47 0.035(2) 0.0276(18) 0.0255(18) 0.0062(14) -0.0024(15) 0.0028(15)
C18 0.039(2) 0.0157(15) 0.0311(19) 0.0010(14) 0.0003(16) 0.0010(15)
C73 0.036(2) 0.0258(18) 0.033(2) -0.0012(15) 0.0117(17) -0.0012(16)
C78 0.035(2) 0.0225(17) 0.0317(19) 0.0003(14) 0.0081(16) 0.0012(15)
C53 0.026(2) 0.0268(18) 0.036(2) 0.0006(15) 0.0100(16) -0.0029(15)
C42 0.037(2) 0.0291(18) 0.0197(17) -0.0023(14) -0.0040(15) 0.0086(16)
C23 0.034(2) 0.0247(17) 0.0308(19) 0.0007(14) -0.0014(16) -0.0083(15)
C91 0.045(2) 0.0281(18) 0.0297(19) 0.0054(15) 0.0098(17) 0.0032(17)
C77 0.037(2) 0.0296(19) 0.037(2) 0.0002(16) 0.0071(17) -0.0073(17)
C71 0.030(2) 0.0264(17) 0.0295(18) 0.0025(14) 0.0014(15) 0.0074(15)
C41 0.043(2) 0.035(2) 0.031(2) -0.0040(16) -0.0119(18) 0.0106(18)
C12 0.036(2) 0.034(2) 0.0287(19) 0.0034(15) -0.0042(16) -0.0083(17)
C92 0.045(3) 0.0287(19) 0.038(2) 0.0093(16) 0.0123(19) 0.0039(17)
C3 0.048(3) 0.036(2) 0.0233(18) -0.0015(15) 0.0006(17) -0.0073(18)
C29 0.0181(19) 0.044(2) 0.040(2) 0.0100(18) 0.0060(16) -0.0012(16)
C10 0.039(2) 0.0282(18) 0.032(2) 0.0082(15) 0.0022(17) 0.0000(16)
C58 0.024(2) 0.034(2) 0.046(2) -0.0068(17) -0.0102(17) 0.0041(16)
C65 0.039(2) 0.0250(18) 0.041(2) -0.0095(16) -0.0144(18) -0.0036(16)
C52 0.025(2) 0.034(2) 0.050(2) 0.0046(18) 0.0127(18) 0.0048(16)
C50 0.045(3) 0.034(2) 0.034(2) -0.0038(16) 0.0182(19) -0.0018(18)
C20 0.037(2) 0.0229(17) 0.038(2) 0.0045(15) -0.0042(17) -0.0055(16)
C27 0.025(2) 0.0337(19) 0.034(2) 0.0065(15) -0.0065(16) -0.0078(16)
C66 0.028(2) 0.0272(18) 0.045(2) 0.0019(16) -0.0086(17) -0.0041(16)
C28 0.0139(18) 0.041(2) 0.048(2) 0.0104(18) -0.0017(16) 0.0011(16)
C32 0.027(2) 0.039(2) 0.041(2) 0.0047(17) 0.0102(17) -0.0066(17)
C57 0.0166(18) 0.0319(19) 0.059(3) -0.0011(18) -0.0027(17) -0.0029(15)
C56 0.0168(18) 0.035(2) 0.052(2) 0.0034(18) 0.0065(17) -0.0010(15)
C34 0.040(2) 0.038(2) 0.029(2) 0.0082(16) 0.0143(17) 0.0009(18)
C93 0.055(3) 0.0280(19) 0.038(2) 0.0026(16) 0.016(2) 0.0008(18)
C11 0.034(2) 0.040(2) 0.033(2) 0.0108(17) -0.0052(17) -0.0037(17)
C39 0.038(2) 0.0317(19) 0.038(2) -0.0060(16) -0.0052(18) -0.0009(17)
C46 0.045(3) 0.031(2) 0.038(2) 0.0123(17) 0.0075(19) 0.0013(18)
C33 0.040(2) 0.036(2) 0.043(2) 0.0119(18) 0.018(2) -0.0058(18)
C17 0.048(3) 0.0208(17) 0.041(2) -0.0030(16) -0.0056(19) -0.0030(17)
C45 0.058(3) 0.041(2) 0.029(2) 0.0142(17) 0.011(2) 0.006(2)
C16 0.056(3) 0.0282(19) 0.035(2) -0.0080(16) 0.008(2) 0.0005(19)
C76 0.047(3) 0.0296(19) 0.035(2) 0.0040(16) 0.0117(19) -0.0025(18)
C44 0.050(3) 0.039(2) 0.0234(19) 0.0040(16) 0.0009(18) 0.0091(19)
C21 0.046(3) 0.0290(19) 0.041(2) 0.0152(17) -0.0069(19) -0.0124(18)
C15 0.044(3) 0.0272(19) 0.039(2) -0.0047(16) 0.0124(19) 0.0031(17)
C22 0.042(2) 0.034(2) 0.034(2) 0.0043(16) 0.0045(18) -0.0122(18)
C51 0.042(3) 0.034(2) 0.045(2) -0.0052(18) 0.020(2) 0.0070(18)
C5 0.047(3) 0.0300(19) 0.035(2) -0.0093(16) 0.0058(19) 0.0017(18)
C40 0.040(2) 0.044(2) 0.038(2) -0.0087(18) -0.0133(19) 0.0044(19)
C96 0.043(3) 0.045(2) 0.038(2) -0.0065(18) 0.0104(19) 0.007(2)
C4 0.057(3) 0.043(2) 0.027(2) -0.0095(17) 0.0111(19) 0.000(2)
C74 0.035(2) 0.036(2) 0.037(2) -0.0021(17) 0.0061(18) 0.0030(17)
C75 0.050(3) 0.036(2) 0.033(2) 0.0041(17) 0.0072(19) 0.0064(19)
C94 0.051(3) 0.046(2) 0.046(3) -0.006(2) 0.007(2) -0.008(2)
C95 0.040(3) 0.065(3) 0.047(3) -0.012(2) 0.007(2) 0.008(2)
C79 0.049(3) 0.059(3) 0.046(3) -0.005(2) -0.003(2) 0.013(2)
C80 0.055(3) 0.050(3) 0.081(4) -0.004(3) -0.009(3) -0.015(3)
O18 0.074(4) 0.122(4) 0.125(5) 0.005(4) -0.001(3) 0.023(3)
C85 0.038(3) 0.077(4) 0.061(3) 0.024(3) -0.002(2) 0.011(3)
C86 0.052(3) 0.062(3) 0.061(3) 0.010(3) -0.008(3) 0.017(3)
C84 0.065(4) 0.081(4) 0.059(3) 0.016(3) 0.000(3) 0.030(3)
C90 0.047(3) 0.068(3) 0.072(4) 0.009(3) -0.011(3) 0.019(3)
C83 0.066(4) 0.073(4) 0.063(3) 0.001(3) -0.013(3) 0.034(3)
C87 0.065(4) 0.057(3) 0.078(4) 0.018(3) -0.007(3) 0.015(3)
C89 0.078(4) 0.065(4) 0.073(4) 0.011(3) 0.000(3) 0.020(3)
C88 0.080(5) 0.069(4) 0.083(4) 0.025(3) 0.013(4) 0.031(3)
C81 0.060(4) 0.078(4) 0.135(7) 0.009(4) -0.014(4) -0.023(4)
C82 0.063(4) 0.099(5) 0.103(6) 0.010(4) -0.035(4) -0.006(4)

loop_
_atom_type_symbol
_atom_type_description
_atom_type_scat_dispersion_real
_atom_type_scat_dispersion_imag
_atom_type_scat_source
C C 0.0181 0.0091 'International Tables Vol C Tables 4.2.6.8 and 6.1.1.4'
Cu Cu -1.9646 0.5888 'International Tables Vol C Tables 4.2.6.8 and 6.1.1.4'
H H 0.0000 0.0000 'International Tables Vol C Tables 4.2.6.8 and 6.1.1.4'
O O 0.0492 0.0322 'International Tables Vol C Tables 4.2.6.8 and 6.1.1.4'
Ti Ti 0.2191 1.8069 'International Tables Vol C Tables 4.2.6.8 and 6.1.1.4'

loop_
_geom_angle_atom_site_label_1
_geom_angle_atom_site_label_2
_geom_angle_atom_site_label_3
_geom_angle
_geom_angle_site_symmetry_1
_geom_angle_site_symmetry_3
_geom_angle_publ_flag
O4 Cu3 C9 104.41(12) . . ?
O4 Cu3 C69 104.26(11) . . ?
O4 Cu3 C26 103.68(12) . . ?
C69 Cu3 C9 115.86(13) . . ?
C69 Cu3 C26 114.51(14) . . ?
C26 Cu3 C9 112.37(14) . . ?
O10 Cu4 C59 102.76(12) . . ?
O10 Cu4 C61 104.06(11) . . ?
O10 Cu4 C38 104.75(12) . . ?
C59 Cu4 C61 114.15(15) . . ?
C59 Cu4 C38 114.42(14) . . ?
C38 Cu4 C61 114.78(14) . . ?
O6 Cu2 C35 104.78(12) . . ?
O6 Cu2 C47 104.18(12) . . ?
O6 Cu2 C23 104.18(12) . . ?
C35 Cu2 C47 112.11(15) . . ?
C35 Cu2 C23 114.29(16) . . ?
C23 Cu2 C47 115.74(15) . . ?
O5 Cu1 C49 106.22(12) . . ?
O5 Cu1 C6 102.95(13) . . ?
O5 Cu1 C14 104.49(12) . . ?
C49 Cu1 C6 110.97(15) . . ?
C49 Cu1 C14 115.39(15) . . ?
C14 Cu1 C6 115.33(14) . . ?
Ti3 Ti4 Ti1 59.297(18) . . ?
Ti2 Ti4 Ti3 60.608(19) . . ?
Ti2 Ti4 Ti1 60.269(19) . . ?
O6 Ti4 Ti3 83.15(7) . . ?
O6 Ti4 Ti1 40.48(7) . . ?
O6 Ti4 Ti2 40.63(7) . . ?
O6 Ti4 O4 79.36(9) . . ?
O10 Ti4 Ti3 40.50(7) . . ?
O10 Ti4 Ti1 82.75(6) . . ?
O10 Ti4 Ti2 40.68(6) . . ?
O10 Ti4 O6 80.28(9) . . ?
O10 Ti4 O4 79.69(9) . . ?
O4 Ti4 Ti3 40.06(7) . . ?
O4 Ti4 Ti1 39.58(6) . . ?
O4 Ti4 Ti2 83.31(7) . . ?
O16 Ti4 Ti3 139.63(8) . . ?
O16 Ti4 Ti1 90.23(8) . . ?
O16 Ti4 Ti2 129.15(8) . . ?
O16 Ti4 O6 89.58(10) . . ?
O16 Ti4 O10 169.80(10) . . ?
O16 Ti4 O4 99.57(10) . . ?
O15 Ti4 Ti3 87.83(7) . . ?
O15 Ti4 Ti1 126.98(8) . . ?
O15 Ti4 Ti2 139.13(8) . . ?
O15 Ti4 O6 167.42(10) . . ?
O15 Ti4 O10 98.48(10) . . ?
O15 Ti4 O4 88.10(10) . . ?
O15 Ti4 O16 91.65(11) . . ?
O15 Ti4 O14 94.14(10) . . ?
O14 Ti4 Ti3 127.88(8) . . ?
O14 Ti4 Ti1 138.70(8) . . ?
O14 Ti4 Ti2 87.14(8) . . ?
O14 Ti4 O6 98.31(10) . . ?
O14 Ti4 O10 88.04(10) . . ?
O14 Ti4 O4 167.72(11) . . ?
O14 Ti4 O16 92.44(11) . . ?
Ti4 Ti3 Ti2 59.371(18) . . ?
Ti1 Ti3 Ti4 60.752(19) . . ?
Ti1 Ti3 Ti2 60.344(19) . . ?
O5 Ti3 Ti4 83.09(7) . . ?
O5 Ti3 Ti1 40.84(7) . . ?
O5 Ti3 Ti2 40.11(7) . . ?
O5 Ti3 O10 79.35(9) . . ?
O10 Ti3 Ti4 40.18(7) . . ?
O10 Ti3 Ti1 83.73(6) . . ?
O10 Ti3 Ti2 39.90(6) . . ?
O4 Ti3 Ti4 40.69(7) . . ?
O4 Ti3 Ti1 40.45(6) . . ?
O4 Ti3 Ti2 82.70(7) . . ?
O4 Ti3 O5 80.19(9) . . ?
O4 Ti3 O10 79.99(9) . . ?
O13 Ti3 Ti4 88.04(7) . . ?
O13 Ti3 Ti1 138.93(8) . . ?
O13 Ti3 Ti2 127.71(8) . . ?
O13 Ti3 O5 167.78(10) . . ?
O13 Ti3 O10 88.45(10) . . ?
O13 Ti3 O4 98.49(10) . . ?
O13 Ti3 O11 92.14(10) . . ?
O11 Ti3 Ti4 139.94(8) . . ?
O11 Ti3 Ti1 128.90(7) . . ?
O11 Ti3 Ti2 90.31(7) . . ?
O11 Ti3 O5 89.28(10) . . ?
O11 Ti3 O10 99.76(10) . . ?
O11 Ti3 O4 169.34(10) . . ?
O12 Ti3 Ti4 127.81(8) . . ?
O12 Ti3 Ti1 86.92(7) . . ?
O12 Ti3 Ti2 138.57(8) . . ?
O12 Ti3 O5 98.56(10) . . ?
O12 Ti3 O10 167.82(10) . . ?
O12 Ti3 O4 87.83(10) . . ?
O12 Ti3 O13 93.52(10) . . ?
O12 Ti3 O11 92.18(11) . . ?
Ti3 Ti1 Ti4 59.951(18) . . ?
Ti3 Ti1 Ti2 60.446(19) . . ?
Ti2 Ti1 Ti4 59.145(18) . . ?
O5 Ti1 Ti4 82.50(6) . . ?
O5 Ti1 Ti3 40.92(6) . . ?
O5 Ti1 Ti2 40.16(6) . . ?
O5 Ti1 O6 79.36(9) . . ?
O6 Ti1 Ti4 39.82(6) . . ?
O6 Ti1 Ti3 83.26(6) . . ?
O6 Ti1 Ti2 39.99(7) . . ?
O4 Ti1 Ti4 40.15(6) . . ?
O4 Ti1 Ti3 40.40(7) . . ?
O4 Ti1 Ti2 82.75(7) . . ?
O4 Ti1 O5 80.23(9) . . ?
O4 Ti1 O6 79.27(9) . . ?
O3 Ti1 Ti4 139.47(7) . . ?
O3 Ti1 Ti3 88.57(7) . . ?
O3 Ti1 Ti2 128.92(8) . . ?
O3 Ti1 O5 89.47(10) . . ?
O3 Ti1 O6 168.83(11) . . ?
O3 Ti1 O4 99.37(10) . . ?
O3 Ti1 O2 92.32(11) . . ?
O2 Ti1 Ti4 89.64(8) . . ?
O2 Ti1 Ti3 129.06(8) . . ?
O2 Ti1 Ti2 138.72(8) . . ?
O2 Ti1 O5 169.80(10) . . ?
O2 Ti1 O6 98.74(10) . . ?
O2 Ti1 O4 89.57(10) . . ?
O1 Ti1 Ti4 127.20(8) . . ?
O1 Ti1 Ti3 139.16(9) . . ?
O1 Ti1 Ti2 88.00(8) . . ?
O1 Ti1 O5 98.26(11) . . ?
O1 Ti1 O6 88.05(10) . . ?
O1 Ti1 O4 167.30(10) . . ?
O1 Ti1 O3 93.21(10) . . ?
O1 Ti1 O2 91.67(11) . . ?
Ti4 Ti2 Ti3 60.021(18) . . ?
Ti4 Ti2 Ti1 60.586(19) . . ?
Ti1 Ti2 Ti3 59.211(18) . . ?
O5 Ti2 Ti4 83.62(7) . . ?
O5 Ti2 Ti3 40.10(6) . . ?
O5 Ti2 Ti1 40.07(7) . . ?
O6 Ti2 Ti4 40.67(6) . . ?
O6 Ti2 Ti3 82.70(7) . . ?
O6 Ti2 Ti1 40.69(7) . . ?
O6 Ti2 O5 79.96(9) . . ?
O6 Ti2 O10 80.22(9) . . ?
O10 Ti2 Ti4 40.58(7) . . ?
O10 Ti2 Ti3 40.12(7) . . ?
O10 Ti2 Ti1 82.94(7) . . ?
O10 Ti2 O5 79.55(9) . . ?
O8 Ti2 Ti4 128.22(8) . . ?
O8 Ti2 Ti3 88.35(8) . . ?
O8 Ti2 Ti1 137.69(8) . . ?
O8 Ti2 O5 97.65(10) . . ?
O8 Ti2 O6 168.64(10) . . ?
O8 Ti2 O10 88.43(10) . . ?
O8 Ti2 O7 91.66(11) . . ?
O7 Ti2 Ti4 140.08(8) . . ?
O7 Ti2 Ti3 129.15(8) . . ?
O7 Ti2 Ti1 89.82(8) . . ?
O7 Ti2 O5 89.80(10) . . ?
O7 Ti2 O6 99.41(10) . . ?
O7 Ti2 O10 169.27(10) . . ?
O9 Ti2 Ti4 88.94(8) . . ?
O9 Ti2 Ti3 139.52(8) . . ?
O9 Ti2 Ti1 129.61(8) . . ?
O9 Ti2 O5 169.62(11) . . ?
O9 Ti2 O6 89.68(10) . . ?
O9 Ti2 O10 99.43(10) . . ?
O9 Ti2 O8 92.64(11) . . ?
O9 Ti2 O7 91.29(11) . . ?
Ti3 O5 Cu1 118.11(11) . . ?
Ti3 O5 Ti2 99.79(10) . . ?
Ti1 O5 Cu1 119.20(11) . . ?
Ti1 O5 Ti3 98.24(10) . . ?
Ti1 O5 Ti2 99.77(10) . . ?
Ti2 O5 Cu1 117.84(11) . . ?
Ti4 O6 Cu2 118.73(11) . . ?
Ti4 O6 Ti1 99.69(10) . . ?
Ti1 O6 Cu2 118.42(11) . . ?
Ti2 O6 Cu2 118.05(11) . . ?
Ti2 O6 Ti4 98.71(10) . . ?
Ti2 O6 Ti1 99.32(10) . . ?
Ti4 O10 Cu4 117.26(11) . . ?
Ti4 O10 Ti3 99.32(10) . . ?
Ti4 O10 Ti2 98.74(10) . . ?
Ti3 O10 Cu4 118.44(11) . . ?
Ti2 O10 Cu4 119.23(11) . . ?
Ti2 O10 Ti3 99.98(10) . . ?
Ti4 O4 Cu3 117.96(11) . . ?
Ti3 O4 Cu3 117.85(10) . . ?
Ti3 O4 Ti4 99.25(10) . . ?
Ti3 O4 Ti1 99.15(10) . . ?
Ti1 O4 Cu3 118.64(11) . . ?
Ti1 O4 Ti4 100.27(10) . . ?
C62 O13 Ti3 139.1(2) . . ?
C1 O3 Ti1 138.4(2) . . ?
C36 O16 Ti4 135.5(2) . . ?
C60 O8 Ti2 137.1(2) . . ?
C68 O15 Ti4 139.8(2) . . ?
C54 O11 Ti3 136.4(2) . . ?
C25 O2 Ti1 136.3(2) . . ?
C37 O14 Ti4 139.1(2) . . ?
C8 O12 Ti3 140.2(2) . . ?
C13 O7 Ti2 134.9(2) . . ?
C48 O9 Ti2 138.6(2) . . ?
C24 O1 Ti1 139.3(2) . . ?
C78 O19 H19 109.6 . . ?
C91 O20 H20A 109.3 . . ?
C68 C67 C63 117.7(3) . . ?
C72 C67 C63 124.0(3) . . ?
C72 C67 C68 118.3(3) . . ?
Cu3 C9 H9 75.2 . . ?
C8 C9 Cu3 94.5(2) . . ?
C8 C9 H9 120.3 . . ?
C8 C9 C10 119.5(3) . . ?
C10 C9 Cu3 100.3(2) . . ?
C10 C9 H9 120.3 . . ?
O13 C62 C63 118.7(3) . . ?
O13 C62 C61 120.8(3) . . ?
C61 C62 C63 120.5(3) . . ?
C62 C63 C67 117.9(3) . . ?
C64 C63 C67 124.0(3) . . ?
C64 C63 C62 118.1(3) . . ?
O3 C1 C2 118.0(3) . . ?
O3 C1 C6 121.1(3) . . ?
C6 C1 C2 120.9(4) . . ?
O11 C54 C49 121.1(4) . . ?
O11 C54 C53 118.2(3) . . ?
C53 C54 C49 120.5(3) . . ?
C8 C7 C2 117.2(3) . . ?
C12 C7 C2 124.7(3) . . ?
C12 C7 C8 118.0(4) . . ?
Cu3 C69 H69 76.2 . . ?
C68 C69 Cu3 94.4(2) . . ?
C68 C69 H69 120.4 . . ?
C68 C69 C70 119.2(3) . . ?
C70 C69 Cu3 99.4(2) . . ?
C70 C69 H69 120.4 . . ?
O15 C68 C67 118.3(3) . . ?
O15 C68 C69 120.9(3) . . ?
C69 C68 C67 120.7(3) . . ?
C1 C2 C7 117.9(3) . . ?
C3 C2 C1 118.1(4) . . ?
C3 C2 C7 123.9(3) . . ?
Cu4 C59 H59 79.8 . . ?
C60 C59 Cu4 95.2(2) . . ?
C60 C59 H59 120.6 . . ?
C58 C59 Cu4 95.1(2) . . ?
C58 C59 H59 120.6 . . ?
C58 C59 C60 118.9(4) . . ?
O7 C13 C14 120.9(3) . . ?
O7 C13 C18 118.4(3) . . ?
C14 C13 C18 120.7(3) . . ?
O8 C60 C59 121.5(3) . . ?
O8 C60 C55 118.1(3) . . ?
C59 C60 C55 120.4(3) . . ?
Cu1 C49 H49 79.8 . . ?
C54 C49 Cu1 92.3(2) . . ?
C54 C49 H49 120.6 . . ?
C50 C49 Cu1 98.0(2) . . ?
C50 C49 C54 118.8(4) . . ?
C50 C49 H49 120.6 . . ?
O2 C25 C26 121.3(3) . . ?
O2 C25 C30 118.0(3) . . ?
C26 C25 C30 120.8(3) . . ?
C79 O17 H17A 108.5 . . ?
O16 C36 C31 117.9(3) . . ?
O16 C36 C35 121.1(3) . . ?
C31 C36 C35 121.0(3) . . ?
O12 C8 C9 121.6(3) . . ?
O12 C8 C7 117.7(3) . . ?
C9 C8 C7 120.6(3) . . ?
C67 C72 H72 119.0 . . ?
C67 C72 C71 122.0(3) . . ?
C71 C72 H72 119.0 . . ?
O1 C24 C19 117.4(3) . . ?
O1 C24 C23 121.2(3) . . ?
C23 C24 C19 121.3(3) . . ?
Cu4 C61 H61 75.7 . . ?
C62 C61 Cu4 94.1(2) . . ?
C62 C61 H61 120.3 . . ?
C66 C61 Cu4 100.2(3) . . ?
C66 C61 C62 119.5(3) . . ?
C66 C61 H61 120.3 . . ?
O14 C37 C38 121.1(3) . . ?
O14 C37 C42 118.2(3) . . ?
C38 C37 C42 120.7(3) . . ?
C24 C19 C18 117.4(3) . . ?
C20 C19 C24 118.5(4) . . ?
C20 C19 C18 124.1(4) . . ?
Cu1 C6 H6 75.5 . . ?
C1 C6 Cu1 97.1(2) . . ?
C1 C6 H6 120.4 . . ?
C1 C6 C5 119.1(4) . . ?
C5 C6 Cu1 97.5(3) . . ?
C5 C6 H6 120.4 . . ?
C60 C55 C53 117.7(3) . . ?
C56 C55 C60 118.6(4) . . ?
C56 C55 C53 123.6(4) . . ?
C63 C64 H64 118.8 . . ?
C63 C64 C65 122.3(3) . . ?
C65 C64 H64 118.8 . . ?
C36 C31 C30 117.8(3) . . ?
C32 C31 C36 118.7(4) . . ?
C32 C31 C30 123.4(4) . . ?
C48 C43 C42 118.3(3) . . ?
C44 C43 C48 118.2(4) . . ?
C44 C43 C42 123.4(4) . . ?
Cu1 C14 H14 79.2 . . ?
C13 C14 Cu1 94.3(2) . . ?
C13 C14 H14 120.3 . . ?
C13 C14 C15 119.4(4) . . ?
C15 C14 Cu1 96.6(3) . . ?
C15 C14 H14 120.3 . . ?
C69 C70 H70 119.9 . . ?
C71 C70 C69 120.3(3) . . ?
C71 C70 H70 119.9 . . ?
Cu3 C26 H26 80.3 . . ?
C25 C26 Cu3 94.5(2) . . ?
C25 C26 H26 120.7 . . ?
C27 C26 Cu3 95.4(2) . . ?
C27 C26 C25 118.7(4) . . ?
C27 C26 H26 120.7 . . ?
Cu2 C35 H35 79.4 . . ?
C36 C35 Cu2 93.9(2) . . ?
C36 C35 H35 120.5 . . ?
C36 C35 C34 119.0(4) . . ?
C34 C35 Cu2 96.8(3) . . ?
C34 C35 H35 120.5 . . ?
O9 C48 C43 117.8(3) . . ?
O9 C48 C47 121.0(3) . . ?
C47 C48 C43 121.1(4) . . ?
Cu4 C38 H38 77.2 . . ?
C37 C38 Cu4 93.4(2) . . ?
C37 C38 H38 120.5 . . ?
C39 C38 Cu4 99.5(3) . . ?
C39 C38 C37 119.0(3) . . ?
C39 C38 H38 120.5 . . ?
C25 C30 C31 117.5(3) . . ?
C29 C30 C25 118.6(4) . . ?
C29 C30 C31 123.9(4) . . ?
Cu2 C47 H47 75.3 . . ?
C48 C47 Cu2 95.7(2) . . ?
C48 C47 H47 120.8 . . ?
C48 C47 C46 118.4(4) . . ?
C46 C47 Cu2 99.3(3) . . ?
C46 C47 H47 120.8 . . ?
C13 C18 C19 117.7(3) . . ?
C17 C18 C13 117.9(4) . . ?
C17 C18 C19 124.4(4) . . ?
C78 C73 H73 120.6 . . ?
C78 C73 C74 118.8(4) . . ?
C74 C73 H73 120.6 . . ?
O19 C78 C73 121.4(3) . . ?
O19 C78 C77 117.5(4) . . ?
C77 C78 C73 121.1(4) . . ?
C54 C53 C55 117.2(3) . . ?
C52 C53 C54 119.3(4) . . ?
C52 C53 C55 123.5(4) . . ?
C37 C42 C43 116.8(3) . . ?
C41 C42 C37 118.3(4) . . ?
C41 C42 C43 124.9(3) . . ?
Cu2 C23 H23 75.2 . . ?
C24 C23 Cu2 94.6(2) . . ?
C24 C23 H23 120.8 . . ?
C24 C23 C22 118.3(4) . . ?
C22 C23 Cu2 100.4(3) . . ?
C22 C23 H23 120.8 . . ?
O20 C91 C92 118.0(4) . . ?
O20 C91 C96 122.5(4) . . ?
C92 C91 C96 119.5(4) . . ?
C78 C77 H77 120.4 . . ?
C76 C77 C78 119.3(4) . . ?
C76 C77 H77 120.4 . . ?
C72 C71 H71 120.3 . . ?
C70 C71 C72 119.5(3) . . ?
C70 C71 H71 120.3 . . ?
C42 C41 H41 119.3 . . ?
C40 C41 C42 121.4(4) . . ?
C40 C41 H41 119.3 . . ?
C7 C12 H12 119.3 . . ?
C11 C12 C7 121.5(4) . . ?
C11 C12 H12 119.3 . . ?
C91 C92 H92 119.9 . . ?
C91 C92 C93 120.2(4) . . ?
C93 C92 H92 119.9 . . ?
C2 C3 H3 119.4 . . ?
C4 C3 C2 121.3(4) . . ?
C4 C3 H3 119.4 . . ?
C30 C29 H29 119.4 . . ?
C30 C29 C28 121.2(4) . . ?
C28 C29 H29 119.4 . . ?
C9 C10 H10 119.9 . . ?
C11 C10 C9 120.1(4) . . ?
C11 C10 H10 119.9 . . ?
C59 C58 H58 119.5 . . ?
C57 C58 C59 121.0(4) . . ?
C57 C58 H58 119.5 . . ?
C64 C65 H65 120.3 . . ?
C64 C65 C66 119.5(3) . . ?
C66 C65 H65 120.3 . . ?
C53 C52 H52 119.7 . . ?
C53 C52 C51 120.5(4) . . ?
C51 C52 H52 119.7 . . ?
C49 C50 H50 119.8 . . ?
C51 C50 C49 120.4(4) . . ?
C51 C50 H50 119.8 . . ?
C19 C20 H20 119.4 . . ?
C19 C20 C21 121.2(4) . . ?
C21 C20 H20 119.4 . . ?
C26 C27 H27 119.5 . . ?
C28 C27 C26 121.0(4) . . ?
C28 C27 H27 119.5 . . ?
C61 C66 H66 119.9 . . ?
C65 C66 C61 120.2(4) . . ?
C65 C66 H66 119.9 . . ?
C29 C28 H28 120.1 . . ?
C27 C28 C29 119.8(4) . . ?
C27 C28 H28 120.1 . . ?
C31 C32 H32 119.4 . . ?
C31 C32 C33 121.1(4) . . ?
C33 C32 H32 119.4 . . ?
C58 C57 H57 119.9 . . ?
C58 C57 C56 120.1(4) . . ?
C56 C57 H57 119.9 . . ?
C55 C56 H56 119.5 . . ?
C57 C56 C55 120.9(4) . . ?
C57 C56 H56 119.5 . . ?
C35 C34 H34 120.0 . . ?
C33 C34 C35 120.1(4) . . ?
C33 C34 H34 120.0 . . ?
C92 C93 H93 119.6 . . ?
C94 C93 C92 120.9(4) . . ?
C94 C93 H93 119.6 . . ?
C12 C11 C10 120.3(4) . . ?
C12 C11 H11 119.9 . . ?
C10 C11 H11 119.9 . . ?
C38 C39 H39 120.0 . . ?
C40 C39 C38 120.0(4) . . ?
C40 C39 H39 120.0 . . ?
C47 C46 H46 119.4 . . ?
C45 C46 C47 121.2(4) . . ?
C45 C46 H46 119.4 . . ?
C32 C33 H33 119.9 . . ?
C34 C33 C32 120.1(4) . . ?
C34 C33 H33 119.9 . . ?
C18 C17 H17 119.2 . . ?
C18 C17 C16 121.5(4) . . ?
C16 C17 H17 119.2 . . ?
C46 C45 H45 120.3 . . ?
C46 C45 C44 119.4(4) . . ?
C44 C45 H45 120.3 . . ?
C17 C16 H16 119.9 . . ?
C15 C16 C17 120.2(4) . . ?
C15 C16 H16 119.9 . . ?
C77 C76 H76 119.6 . . ?
C77 C76 C75 120.9(4) . . ?
C75 C76 H76 119.6 . . ?
C43 C44 C45 121.7(4) . . ?
C43 C44 H44 119.2 . . ?
C45 C44 H44 119.2 . . ?
C20 C21 H21 119.9 . . ?
C22 C21 C20 120.2(4) . . ?
C22 C21 H21 119.9 . . ?
C14 C15 H15 119.9 . . ?
C16 C15 C14 120.3(4) . . ?
C16 C15 H15 119.9 . . ?
C23 C22 H22 119.8 . . ?
C21 C22 C23 120.4(4) . . ?
C21 C22 H22 119.8 . . ?
C52 C51 H51 119.8 . . ?
C50 C51 C52 120.4(4) . . ?
C50 C51 H51 119.8 . . ?
C6 C5 H5 120.0 . . ?
C4 C5 C6 120.0(4) . . ?
C4 C5 H5 120.0 . . ?
C41 C40 C39 120.6(4) . . ?
C41 C40 H40 119.7 . . ?
C39 C40 H40 119.7 . . ?
C91 C96 H96 120.2 . . ?
C95 C96 C91 119.6(4) . . ?
C95 C96 H96 120.2 . . ?
C3 C4 H4 119.7 . . ?
C5 C4 C3 120.6(4) . . ?
C5 C4 H4 119.7 . . ?
C73 C74 H74 119.7 . . ?
C75 C74 C73 120.5(4) . . ?
C75 C74 H74 119.7 . . ?
C76 C75 C74 119.4(4) . . ?
C76 C75 H75 120.3 . . ?
C74 C75 H75 120.3 . . ?
C93 C94 H94 120.3 . . ?
C93 C94 C95 119.4(5) . . ?
C95 C94 H94 120.3 . . ?
C96 C95 C94 120.4(5) . . ?
C96 C95 H95 119.8 . . ?
C94 C95 H95 119.8 . . ?
C80 C79 O17 123.0(5) . . ?
C80 C79 C84 118.7(6) . . ?
C84 C79 O17 118.2(5) . . ?
C79 C80 H80 117.8 . . ?
C79 C80 C81 124.5(6) . . ?
C81 C80 H80 117.8 . . ?
C85 O18 H18 109.7 . . ?
C86 C85 O18 118.1(6) . . ?
C90 C85 O18 119.2(6) . . ?
C90 C85 C86 122.6(6) . . ?
C85 C86 H86 120.3 . . ?
C85 C86 C87 119.4(6) . . ?
C87 C86 H86 120.3 . . ?
C79 C84 H84 120.2 . . ?
C79 C84 C83 119.6(6) . . ?
C83 C84 H84 120.2 . . ?
C85 C90 H90 120.3 . . ?
C85 C90 C89 119.3(6) . . ?
C89 C90 H90 120.3 . . ?
C84 C83 H83 119.1 . . ?
C82 C83 C84 121.8(6) . . ?
C82 C83 H83 119.1 . . ?
C86 C87 H87 119.8 . . ?
C86 C87 C88 120.5(6) . . ?
C88 C87 H87 119.8 . . ?
C90 C89 H89 120.0 . . ?
C88 C89 C90 120.1(7) . . ?
C88 C89 H89 120.0 . . ?
C87 C88 H88 120.9 . . ?
C89 C88 C87 118.2(7) . . ?
C89 C88 H88 120.9 . . ?
C80 C81 H81 120.9 . . ?
C80 C81 C82 118.3(7) . . ?
C82 C81 H81 120.9 . . ?
C83 C82 C81 116.9(7) . . ?
C83 C82 H82 121.5 . . ?
C81 C82 H82 121.5 . . ?

loop_
_geom_bond_atom_site_label_1
_geom_bond_atom_site_label_2
_geom_bond_distance
_geom_bond_site_symmetry_2
_geom_bond_publ_flag
Cu3 O4 2.080(2) . ?
Cu3 C9 2.223(3) . ?
Cu3 C69 2.209(3) . ?
Cu3 C26 2.211(3) . ?
Cu4 O10 2.080(2) . ?
Cu4 C59 2.208(4) . ?
Cu4 C61 2.222(4) . ?
Cu4 C38 2.210(4) . ?
Cu2 O6 2.064(2) . ?
Cu2 C35 2.211(4) . ?
Cu2 C47 2.239(4) . ?
Cu2 C23 2.216(4) . ?
Cu1 O5 2.068(2) . ?
Cu1 C49 2.208(4) . ?
Cu1 C6 2.231(4) . ?
Cu1 C14 2.209(4) . ?
Ti4 Ti3 3.0937(8) . ?
Ti4 Ti1 3.1184(8) . ?
Ti4 Ti2 3.0732(8) . ?
Ti4 O6 2.026(2) . ?
Ti4 O10 2.023(2) . ?
Ti4 O4 2.043(2) . ?
Ti4 O16 1.911(2) . ?
Ti4 O15 1.866(2) . ?
Ti4 O14 1.874(2) . ?
Ti3 Ti1 3.0731(8) . ?
Ti3 Ti2 3.1118(8) . ?
Ti3 O5 2.034(2) . ?
Ti3 O10 2.036(2) . ?
Ti3 O4 2.017(2) . ?
Ti3 O13 1.877(2) . ?
Ti3 O11 1.920(2) . ?
Ti3 O12 1.875(2) . ?
Ti1 Ti2 3.1087(9) . ?
Ti1 O5 2.030(2) . ?
Ti1 O6 2.054(2) . ?
Ti1 O4 2.019(2) . ?
Ti1 O3 1.879(2) . ?
Ti1 O2 1.888(3) . ?
Ti1 O1 1.870(2) . ?
Ti2 O5 2.034(2) . ?
Ti2 O6 2.024(2) . ?
Ti2 O10 2.027(2) . ?
Ti2 O8 1.884(3) . ?
Ti2 O7 1.911(2) . ?
Ti2 O9 1.873(2) . ?
O13 C62 1.338(4) . ?
O3 C1 1.339(4) . ?
O16 C36 1.349(4) . ?
O8 C60 1.333(4) . ?
O15 C68 1.339(4) . ?
O11 C54 1.346(4) . ?
O2 C25 1.340(5) . ?
O14 C37 1.331(5) . ?
O12 C8 1.331(5) . ?
O7 C13 1.346(4) . ?
O9 C48 1.340(5) . ?
O1 C24 1.338(4) . ?
O19 H19 0.8404 . ?
O19 C78 1.382(5) . ?
O20 H20A 0.8399 . ?
O20 C91 1.355(5) . ?
C67 C63 1.482(5) . ?
C67 C68 1.408(5) . ?
C67 C72 1.388(5) . ?
C9 H9 0.9500 . ?
C9 C8 1.402(5) . ?
C9 C10 1.402(6) . ?
C62 C63 1.417(5) . ?
C62 C61 1.406(5) . ?
C63 C64 1.384(5) . ?
C1 C2 1.417(5) . ?
C1 C6 1.405(6) . ?
C54 C49 1.413(6) . ?
C54 C53 1.401(6) . ?
C7 C2 1.471(6) . ?
C7 C8 1.421(5) . ?
C7 C12 1.396(6) . ?
C69 H69 0.9500 . ?
C69 C68 1.399(5) . ?
C69 C70 1.413(5) . ?
C2 C3 1.393(6) . ?
C59 H59 0.9500 . ?
C59 C60 1.407(6) . ?
C59 C58 1.403(6) . ?
C13 C14 1.403(5) . ?
C13 C18 1.416(5) . ?
C60 C55 1.413(6) . ?
C49 H49 0.9500 . ?
C49 C50 1.406(6) . ?
C25 C26 1.406(5) . ?
C25 C30 1.409(5) . ?
O17 H17A 0.8401 . ?
O17 C79 1.404(7) . ?
C36 C31 1.401(6) . ?
C36 C35 1.406(5) . ?
C72 H72 0.9500 . ?
C72 C71 1.389(5) . ?
C24 C19 1.410(6) . ?
C24 C23 1.400(6) . ?
C61 H61 0.9500 . ?
C61 C66 1.404(5) . ?
C37 C38 1.411(5) . ?
C37 C42 1.418(5) . ?
C19 C18 1.477(6) . ?
C19 C20 1.381(5) . ?
C6 H6 0.9500 . ?
C6 C5 1.405(6) . ?
C55 C53 1.479(6) . ?
C55 C56 1.397(6) . ?
C64 H64 0.9500 . ?
C64 C65 1.391(6) . ?
C31 C30 1.487(5) . ?
C31 C32 1.385(6) . ?
C43 C48 1.415(5) . ?
C43 C42 1.482(6) . ?
C43 C44 1.386(6) . ?
C14 H14 0.9500 . ?
C14 C15 1.405(5) . ?
C70 H70 0.9500 . ?
C70 C71 1.386(6) . ?
C26 H26 0.9500 . ?
C26 C27 1.397(6) . ?
C35 H35 0.9500 . ?
C35 C34 1.408(6) . ?
C48 C47 1.402(5) . ?
C38 H38 0.9500 . ?
C38 C39 1.406(6) . ?
C30 C29 1.384(6) . ?
C47 H47 0.9500 . ?
C47 C46 1.406(6) . ?
C18 C17 1.392(6) . ?
C73 H73 0.9500 . ?
C73 C78 1.384(6) . ?
C73 C74 1.388(6) . ?
C78 C77 1.383(6) . ?
C53 C52 1.387(6) . ?
C42 C41 1.393(6) . ?
C23 H23 0.9500 . ?
C23 C22 1.413(5) . ?
C91 C92 1.382(6) . ?
C91 C96 1.397(7) . ?
C77 H77 0.9500 . ?
C77 C76 1.375(6) . ?
C71 H71 0.9500 . ?
C41 H41 0.9500 . ?
C41 C40 1.382(6) . ?
C12 H12 0.9500 . ?
C12 C11 1.387(6) . ?
C92 H92 0.9500 . ?
C92 C93 1.384(7) . ?
C3 H3 0.9500 . ?
C3 C4 1.388(6) . ?
C29 H29 0.9500 . ?
C29 C28 1.395(6) . ?
C10 H10 0.9500 . ?
C10 C11 1.389(6) . ?
C58 H58 0.9500 . ?
C58 C57 1.373(6) . ?
C65 H65 0.9500 . ?
C65 C66 1.391(6) . ?
C52 H52 0.9500 . ?
C52 C51 1.401(7) . ?
C50 H50 0.9500 . ?
C50 C51 1.377(7) . ?
C20 H20 0.9500 . ?
C20 C21 1.394(6) . ?
C27 H27 0.9500 . ?
C27 C28 1.378(6) . ?
C66 H66 0.9500 . ?
C28 H28 0.9500 . ?
C32 H32 0.9500 . ?
C32 C33 1.400(6) . ?
C57 H57 0.9500 . ?
C57 C56 1.394(6) . ?
C56 H56 0.9500 . ?
C34 H34 0.9500 . ?
C34 C33 1.380(7) . ?
C93 H93 0.9500 . ?
C93 C94 1.370(7) . ?
C11 H11 0.9500 . ?
C39 H39 0.9500 . ?
C39 C40 1.390(6) . ?
C46 H46 0.9500 . ?
C46 C45 1.382(6) . ?
C33 H33 0.9500 . ?
C17 H17 0.9500 . ?
C17 C16 1.398(6) . ?
C45 H45 0.9500 . ?
C45 C44 1.396(7) . ?
C16 H16 0.9500 . ?
C16 C15 1.372(6) . ?
C76 H76 0.9500 . ?
C76 C75 1.379(7) . ?
C44 H44 0.9500 . ?
C21 H21 0.9500 . ?
C21 C22 1.379(6) . ?
C15 H15 0.9500 . ?
C22 H22 0.9500 . ?
C51 H51 0.9500 . ?
C5 H5 0.9500 . ?
C5 C4 1.386(6) . ?
C40 H40 0.9500 . ?
C96 H96 0.9500 . ?
C96 C95 1.389(7) . ?
C4 H4 0.9500 . ?
C74 H74 0.9500 . ?
C74 C75 1.387(6) . ?
C75 H75 0.9500 . ?
C94 H94 0.9500 . ?
C94 C95 1.390(7) . ?
C95 H95 0.9500 . ?
C79 C80 1.321(8) . ?
C79 C84 1.365(8) . ?
C80 H80 0.9500 . ?
C80 C81 1.350(9) . ?
O18 H18 0.8399 . ?
O18 C85 1.368(8) . ?
C85 C86 1.365(9) . ?
C85 C90 1.337(9) . ?
C86 H86 0.9500 . ?
C86 C87 1.390(9) . ?
C84 H84 0.9500 . ?
C84 C83 1.419(9) . ?
C90 H90 0.9500 . ?
C90 C89 1.415(9) . ?
C83 H83 0.9500 . ?
C83 C82 1.334(10) . ?
C87 H87 0.9500 . ?
C87 C88 1.399(10) . ?
C89 H89 0.9500 . ?
C89 C88 1.396(10) . ?
C88 H88 0.9500 . ?
C81 H81 0.9500 . ?
C81 C82 1.457(11) . ?
C82 H82 0.9500 . ?

loop_
_geom_torsion_atom_site_label_1
_geom_torsion_atom_site_label_2
_geom_torsion_atom_site_label_3
_geom_torsion_atom_site_label_4
_geom_torsion
_geom_torsion_site_symmetry_1
_geom_torsion_site_symmetry_2
_geom_torsion_site_symmetry_3
_geom_torsion_site_symmetry_4
_geom_torsion_publ_flag
Cu3 C9 C8 O12 -77.2(3) . . . . ?
Cu3 C9 C8 C7 105.3(3) . . . . ?
Cu3 C9 C10 C11 -101.7(4) . . . . ?
Cu3 C69 C68 O15 -79.2(3) . . . . ?
Cu3 C69 C68 C67 102.9(3) . . . . ?
Cu3 C69 C70 C71 -101.1(3) . . . . ?
Cu3 C26 C27 C28 -97.5(4) . . . . ?
Cu4 C59 C60 O8 -81.1(3) . . . . ?
Cu4 C59 C60 C55 101.2(3) . . . . ?
Cu4 C59 C58 C57 -99.1(4) . . . . ?
Cu4 C61 C66 C65 -99.5(4) . . . . ?
Cu4 C38 C39 C40 -99.3(4) . . . . ?
Cu2 C35 C34 C33 -98.4(4) . . . . ?
Cu2 C47 C46 C45 -102.3(4) . . . . ?
Cu2 C23 C22 C21 -101.3(4) . . . . ?
Cu1 C49 C50 C51 -98.0(4) . . . . ?
Cu1 C6 C5 C4 -103.5(4) . . . . ?
Cu1 C14 C15 C16 -97.6(4) . . . . ?
Ti4 Ti3 O13 C62 61.4(3) . . . . ?
Ti4 Ti3 O12 C8 15.7(4) . . . . ?
Ti4 Ti1 O3 C1 97.5(3) . . . . ?
Ti4 Ti1 O2 C25 59.3(3) . . . . ?
Ti4 Ti1 O1 C24 13.0(4) . . . . ?
Ti4 Ti2 O8 C60 12.0(4) . . . . ?
Ti4 Ti2 O9 C48 59.9(3) . . . . ?
Ti4 O16 C36 C31 -122.2(3) . . . . ?
Ti4 O16 C36 C35 61.1(5) . . . . ?
Ti4 O15 C68 C67 -129.1(3) . . . . ?
Ti4 O15 C68 C69 52.9(5) . . . . ?
Ti4 O14 C37 C38 52.7(5) . . . . ?
Ti4 O14 C37 C42 -130.0(3) . . . . ?
Ti3 Ti4 O15 C68 62.7(3) . . . . ?
Ti3 Ti4 O14 C37 16.6(4) . . . . ?
Ti3 Ti1 O3 C1 60.7(3) . . . . ?
Ti3 Ti1 O2 C25 9.8(4) . . . . ?
Ti3 Ti1 O1 C24 98.2(4) . . . . ?
Ti3 Ti2 O8 C60 60.8(3) . . . . ?
Ti3 Ti2 O9 C48 97.6(3) . . . . ?
Ti3 O13 C62 C63 -127.4(3) . . . . ?
Ti3 O13 C62 C61 54.7(5) . . . . ?
Ti3 O11 C54 C49 61.8(5) . . . . ?
Ti3 O11 C54 C53 -122.4(3) . . . . ?
Ti3 O12 C8 C9 52.0(5) . . . . ?
Ti3 O12 C8 C7 -130.5(3) . . . . ?
Ti1 Ti4 O15 C68 14.6(4) . . . . ?
Ti1 Ti4 O14 C37 101.2(3) . . . . ?
Ti1 Ti3 O13 C62 99.9(3) . . . . ?
Ti1 Ti3 O12 C8 64.3(3) . . . . ?
Ti1 Ti2 O8 C60 98.4(3) . . . . ?
Ti1 Ti2 O9 C48 10.7(4) . . . . ?
Ti1 O3 C1 C2 -127.6(3) . . . . ?
Ti1 O3 C1 C6 53.7(5) . . . . ?
Ti1 O2 C25 C26 57.9(5) . . . . ?
Ti1 O2 C25 C30 -123.6(3) . . . . ?
Ti1 O1 C24 C19 -128.5(3) . . . . ?
Ti1 O1 C24 C23 54.8(5) . . . . ?
Ti2 Ti4 O15 C68 100.1(3) . . . . ?
Ti2 Ti4 O14 C37 65.2(3) . . . . ?
Ti2 Ti3 O13 C62 13.6(4) . . . . ?
Ti2 Ti3 O12 C8 100.2(3) . . . . ?
Ti2 Ti1 O3 C1 11.5(4) . . . . ?
Ti2 Ti1 O2 C25 97.6(3) . . . . ?
Ti2 Ti1 O1 C24 60.9(4) . . . . ?
Ti2 O8 C60 C59 55.9(5) . . . . ?
Ti2 O8 C60 C55 -126.3(3) . . . . ?
Ti2 O7 C13 C14 59.7(5) . . . . ?
Ti2 O7 C13 C18 -123.2(3) . . . . ?
Ti2 O9 C48 C43 -127.2(3) . . . . ?
Ti2 O9 C48 C47 55.8(5) . . . . ?
O5 Ti3 O13 C62 18.0(7) . . . . ?
O5 Ti3 O12 C8 103.6(3) . . . . ?
O5 Ti1 O3 C1 19.7(3) . . . . ?
O5 Ti1 O2 C25 19.8(8) . . . . ?
O5 Ti1 O1 C24 99.8(4) . . . . ?
O5 Ti2 O8 C60 99.9(3) . . . . ?
O5 Ti2 O9 C48 15.8(8) . . . . ?
O6 Ti4 O15 C68 18.6(7) . . . . ?
O6 Ti4 O14 C37 104.3(3) . . . . ?
O6 Ti1 O3 C1 17.7(7) . . . . ?
O6 Ti1 O2 C25 98.2(3) . . . . ?
O6 Ti1 O1 C24 20.9(4) . . . . ?
O6 Ti2 O8 C60 22.9(7) . . . . ?
O6 Ti2 O9 C48 19.2(3) . . . . ?
O10 Ti4 O15 C68 101.9(3) . . . . ?
O10 Ti4 O14 C37 24.5(3) . . . . ?
O10 Ti3 O13 C62 21.2(3) . . . . ?
O10 Ti3 O12 C8 24.4(7) . . . . ?
O10 Ti2 O8 C60 20.7(3) . . . . ?
O10 Ti2 O9 C48 99.3(3) . . . . ?
O4 Ti4 O15 C68 22.6(3) . . . . ?
O4 Ti4 O14 C37 26.3(7) . . . . ?
O4 Ti3 O13 C62 100.9(3) . . . . ?
O4 Ti3 O12 C8 23.8(3) . . . . ?
O4 Ti1 O3 C1 99.7(3) . . . . ?
O4 Ti1 O2 C25 19.1(3) . . . . ?
O4 Ti1 O1 C24 17.7(8) . . . . ?
O13 Ti3 O12 C8 -74.5(3) . . . . ?
O13 C62 C63 C67 4.5(5) . . . . ?
O13 C62 C63 C64 -175.3(3) . . . . ?
O13 C62 C61 Cu4 -80.0(3) . . . . ?
O13 C62 C61 C66 175.9(3) . . . . ?
O3 Ti1 O2 C25 -80.2(3) . . . . ?
O3 Ti1 O1 C24 -170.2(4) . . . . ?
O3 C1 C2 C7 4.9(5) . . . . ?
O3 C1 C2 C3 -178.9(3) . . . . ?
O3 C1 C6 Cu1 -77.6(4) . . . . ?
O3 C1 C6 C5 179.7(4) . . . . ?
O16 Ti4 O15 C68 -76.9(4) . . . . ?
O16 Ti4 O14 C37 -165.7(3) . . . . ?
O16 C36 C31 C30 4.5(5) . . . . ?
O16 C36 C31 C32 -177.4(3) . . . . ?
O16 C36 C35 Cu2 -82.3(3) . . . . ?
O16 C36 C35 C34 177.6(3) . . . . ?
O8 Ti2 O9 C48 -171.9(3) . . . . ?
O8 C60 C55 C53 2.9(5) . . . . ?
O8 C60 C55 C56 179.6(3) . . . . ?
O15 Ti4 O14 C37 -73.9(3) . . . . ?
O11 Ti3 O13 C62 -78.5(3) . . . . ?
O11 Ti3 O12 C8 -166.8(3) . . . . ?
O11 C54 C49 Cu1 -82.6(3) . . . . ?
O11 C54 C49 C50 177.0(3) . . . . ?
O11 C54 C53 C55 5.3(5) . . . . ?
O11 C54 C53 C52 -175.8(3) . . . . ?
O2 Ti1 O3 C1 -170.3(3) . . . . ?
O2 Ti1 O1 C24 -77.8(4) . . . . ?
O2 C25 C26 Cu3 -81.8(3) . . . . ?
O2 C25 C26 C27 179.5(3) . . . . ?
O2 C25 C30 C31 2.9(5) . . . . ?
O2 C25 C30 C29 -179.8(3) . . . . ?
O14 Ti4 O15 C68 -169.5(3) . . . . ?
O14 C37 C38 Cu4 -79.5(3) . . . . ?
O14 C37 C38 C39 177.7(3) . . . . ?
O14 C37 C42 C43 2.5(5) . . . . ?
O14 C37 C42 C41 -177.5(3) . . . . ?
O12 Ti3 O13 C62 -170.8(3) . . . . ?
O7 Ti2 O8 C60 -170.1(3) . . . . ?
O7 Ti2 O9 C48 -80.2(3) . . . . ?
O7 C13 C14 Cu1 -82.9(3) . . . . ?
O7 C13 C14 C15 177.0(4) . . . . ?
O7 C13 C18 C19 3.2(5) . . . . ?
O7 C13 C18 C17 -178.6(3) . . . . ?
O9 Ti2 O8 C60 -78.7(3) . . . . ?
O9 C48 C47 Cu2 -77.7(4) . . . . ?
O9 C48 C47 C46 178.6(4) . . . . ?
O1 Ti1 O3 C1 -78.5(3) . . . . ?
O1 Ti1 O2 C25 -173.5(3) . . . . ?
O1 C24 C19 C18 5.8(5) . . . . ?
O1 C24 C19 C20 -175.1(3) . . . . ?
O1 C24 C23 Cu2 -79.4(3) . . . . ?
O1 C24 C23 C22 176.1(3) . . . . ?
O19 C78 C77 C76 -176.8(4) . . . . ?
O20 C91 C92 C93 179.3(4) . . . . ?
O20 C91 C96 C95 -178.6(4) . . . . ?
C67 C63 C64 C65 177.9(4) . . . . ?
C67 C72 C71 C70 2.6(5) . . . . ?
C9 C10 C11 C12 -1.0(6) . . . . ?
C62 C63 C64 C65 -2.3(6) . . . . ?
C62 C61 C66 C65 1.1(6) . . . . ?
C63 C67 C68 O15 4.8(5) . . . . ?
C63 C67 C68 C69 -177.2(3) . . . . ?
C63 C67 C72 C71 176.1(3) . . . . ?
C63 C62 C61 Cu4 102.2(3) . . . . ?
C63 C62 C61 C66 -2.0(5) . . . . ?
C63 C64 C65 C66 1.5(6) . . . . ?
C1 C2 C3 C4 -0.5(6) . . . . ?
C1 C6 C5 C4 -1.0(6) . . . . ?
C54 C49 C50 C51 -0.9(6) . . . . ?
C54 C53 C52 C51 -1.6(6) . . . . ?
C7 C2 C3 C4 175.3(4) . . . . ?
C7 C12 C11 C10 2.2(6) . . . . ?
C69 C70 C71 C72 -0.5(5) . . . . ?
C68 C67 C63 C62 65.0(4) . . . . ?
C68 C67 C63 C64 -115.2(4) . . . . ?
C68 C67 C72 C71 -3.6(5) . . . . ?
C68 C69 C70 C71 -0.5(5) . . . . ?
C2 C1 C6 Cu1 103.8(3) . . . . ?
C2 C1 C6 C5 1.1(6) . . . . ?
C2 C7 C8 O12 3.5(5) . . . . ?
C2 C7 C8 C9 -179.0(3) . . . . ?
C2 C7 C12 C11 177.4(4) . . . . ?
C2 C3 C4 C5 0.6(7) . . . . ?
C59 C60 C55 C53 -179.3(3) . . . . ?
C59 C60 C55 C56 -2.6(5) . . . . ?
C59 C58 C57 C56 -1.7(6) . . . . ?
C13 C14 C15 C16 1.1(6) . . . . ?
C13 C18 C17 C16 2.0(6) . . . . ?
C60 C59 C58 C57 -0.2(6) . . . . ?
C60 C55 C53 C54 70.1(5) . . . . ?
C60 C55 C53 C52 -108.8(4) . . . . ?
C60 C55 C56 C57 0.7(6) . . . . ?
C49 C54 C53 C55 -178.8(3) . . . . ?
C49 C54 C53 C52 0.1(5) . . . . ?
C49 C50 C51 C52 -0.7(6) . . . . ?
C25 C26 C27 C28 0.6(5) . . . . ?
C25 C30 C29 C28 0.0(6) . . . . ?
O17 C79 C80 C81 -177.0(7) . . . . ?
O17 C79 C84 C83 -179.6(5) . . . . ?
C36 C31 C30 C25 71.8(5) . . . . ?
C36 C31 C30 C29 -105.3(4) . . . . ?
C36 C31 C32 C33 -0.5(6) . . . . ?
C36 C35 C34 C33 -0.1(6) . . . . ?
C8 C9 C10 C11 -0.5(5) . . . . ?
C8 C7 C2 C1 65.2(5) . . . . ?
C8 C7 C2 C3 -110.7(4) . . . . ?
C8 C7 C12 C11 -1.8(6) . . . . ?
C72 C67 C63 C62 -114.8(4) . . . . ?
C72 C67 C63 C64 65.1(5) . . . . ?
C72 C67 C68 O15 -175.5(3) . . . . ?
C72 C67 C68 C69 2.5(5) . . . . ?
C24 C19 C18 C13 68.5(5) . . . . ?
C24 C19 C18 C17 -109.5(4) . . . . ?
C24 C19 C20 C21 -2.1(6) . . . . ?
C24 C23 C22 C21 -0.3(6) . . . . ?
C61 C62 C63 C67 -177.6(3) . . . . ?
C61 C62 C63 C64 2.6(5) . . . . ?
C37 C38 C39 C40 0.1(6) . . . . ?
C37 C42 C41 C40 -0.7(6) . . . . ?
C19 C24 C23 Cu2 104.1(3) . . . . ?
C19 C24 C23 C22 -0.4(5) . . . . ?
C19 C18 C17 C16 -179.9(4) . . . . ?
C19 C20 C21 C22 1.4(6) . . . . ?
C6 C1 C2 C7 -176.4(3) . . . . ?
C6 C1 C2 C3 -0.3(6) . . . . ?
C6 C5 C4 C3 0.2(7) . . . . ?
C55 C53 C52 C51 177.2(4) . . . . ?
C64 C65 C66 C61 -0.9(6) . . . . ?
C31 C36 C35 Cu2 101.0(3) . . . . ?
C31 C36 C35 C34 1.0(5) . . . . ?
C31 C30 C29 C28 177.1(4) . . . . ?
C31 C32 C33 C34 1.3(7) . . . . ?
C43 C48 C47 Cu2 105.4(3) . . . . ?
C43 C48 C47 C46 1.7(6) . . . . ?
C43 C42 C41 C40 179.3(4) . . . . ?
C14 C13 C18 C19 -179.7(3) . . . . ?
C14 C13 C18 C17 -1.6(5) . . . . ?
C70 C69 C68 O15 177.4(3) . . . . ?
C70 C69 C68 C67 -0.5(5) . . . . ?
C26 C25 C30 C31 -178.7(3) . . . . ?
C26 C25 C30 C29 -1.4(5) . . . . ?
C26 C27 C28 C29 -2.0(6) . . . . ?
C35 C36 C31 C30 -178.8(3) . . . . ?
C35 C36 C31 C32 -0.7(6) . . . . ?
C35 C34 C33 C32 -1.0(6) . . . . ?
C48 C43 C42 C37 65.5(5) . . . . ?
C48 C43 C42 C41 -114.5(4) . . . . ?
C48 C43 C44 C45 -1.5(6) . . . . ?
C48 C47 C46 C45 -0.6(6) . . . . ?
C38 C37 C42 C43 179.8(3) . . . . ?
C38 C37 C42 C41 -0.2(6) . . . . ?
C38 C39 C40 C41 -1.0(7) . . . . ?
C30 C25 C26 Cu3 99.8(3) . . . . ?
C30 C25 C26 C27 1.1(5) . . . . ?
C30 C31 C32 C33 177.5(4) . . . . ?
C30 C29 C28 C27 1.7(6) . . . . ?
C47 C46 C45 C44 -1.5(7) . . . . ?
C18 C13 C14 Cu1 100.1(3) . . . . ?
C18 C13 C14 C15 0.0(6) . . . . ?
C18 C19 C20 C21 177.0(4) . . . . ?
C18 C17 C16 C15 -1.0(7) . . . . ?
C73 C78 C77 C76 2.6(6) . . . . ?
C73 C74 C75 C76 0.0(6) . . . . ?
C78 C73 C74 C75 0.1(6) . . . . ?
C78 C77 C76 C75 -2.5(6) . . . . ?
C53 C54 C49 Cu1 101.6(3) . . . . ?
C53 C54 C49 C50 1.2(5) . . . . ?
C53 C55 C56 C57 177.2(4) . . . . ?
C53 C52 C51 C50 1.9(6) . . . . ?
C42 C37 C38 Cu4 103.3(3) . . . . ?
C42 C37 C38 C39 0.5(6) . . . . ?
C42 C43 C48 O9 5.9(5) . . . . ?
C42 C43 C48 C47 -177.1(3) . . . . ?
C42 C43 C44 C45 174.7(4) . . . . ?
C42 C41 C40 C39 1.3(7) . . . . ?
C23 C24 C19 C18 -177.6(3) . . . . ?
C23 C24 C19 C20 1.5(5) . . . . ?
C91 C92 C93 C94 -1.1(6) . . . . ?
C91 C96 C95 C94 -0.2(7) . . . . ?
C77 C76 C75 C74 1.2(6) . . . . ?
C12 C7 C2 C1 -114.1(4) . . . . ?
C12 C7 C2 C3 70.0(6) . . . . ?
C12 C7 C8 O12 -177.2(3) . . . . ?
C12 C7 C8 C9 0.4(5) . . . . ?
C92 C91 C96 C95 -0.1(6) . . . . ?
C92 C93 C94 C95 0.8(7) . . . . ?
C10 C9 C8 O12 178.2(3) . . . . ?
C10 C9 C8 C7 0.8(5) . . . . ?
C58 C59 C60 O8 -179.9(3) . . . . ?
C58 C59 C60 C55 2.4(5) . . . . ?
C58 C57 C56 C55 1.4(6) . . . . ?
C20 C19 C18 C13 -110.6(4) . . . . ?
C20 C19 C18 C17 71.4(6) . . . . ?
C20 C21 C22 C23 -0.2(6) . . . . ?
C32 C31 C30 C25 -106.1(4) . . . . ?
C32 C31 C30 C29 76.7(5) . . . . ?
C56 C55 C53 C54 -106.4(4) . . . . ?
C56 C55 C53 C52 74.7(5) . . . . ?
C93 C94 C95 C96 -0.1(8) . . . . ?
C46 C45 C44 C43 2.5(7) . . . . ?
C17 C16 C15 C14 -0.6(7) . . . . ?
C44 C43 C48 O9 -177.6(3) . . . . ?
C44 C43 C48 C47 -0.7(6) . . . . ?
C44 C43 C42 C37 -110.7(4) . . . . ?
C44 C43 C42 C41 69.3(6) . . . . ?
C96 C91 C92 C93 0.8(6) . . . . ?
C74 C73 C78 O19 178.0(3) . . . . ?
C74 C73 C78 C77 -1.4(6) . . . . ?
C79 C80 C81 C82 -4.0(12) . . . . ?
C79 C84 C83 C82 -2.9(10) . . . . ?
C80 C79 C84 C83 -0.9(9) . . . . ?
C80 C81 C82 C83 0.0(12) . . . . ?
O18 C85 C86 C87 -176.8(5) . . . . ?
O18 C85 C90 C89 177.8(5) . . . . ?
C85 C86 C87 C88 -0.8(8) . . . . ?
C85 C90 C89 C88 -1.1(9) . . . . ?
C86 C85 C90 C89 1.3(8) . . . . ?
C86 C87 C88 C89 0.9(9) . . . . ?
C84 C79 C80 C81 4.4(10) . . . . ?
C84 C83 C82 C81 3.2(11) . . . . ?
C90 C85 C86 C87 -0.4(8) . . . . ?
C90 C89 C88 C87 0.0(9) . . . . ?

loop_
_smtbx_masks_void_nr
_smtbx_masks_void_average_x
_smtbx_masks_void_average_y
_smtbx_masks_void_average_z
_smtbx_masks_void_volume
_smtbx_masks_void_count_electrons
_smtbx_masks_void_content
1 0.000 0.000 0.500 145.9 51.2 '1 C6H5OH'
2 0.000 0.500 0.500 461.9 108.5 '2 C6H5OH'
3 0.500 0.000 0.000 461.9 108.5 '2 C6H5OH'
4 0.500 0.500 0.000 145.9 51.2 '1 C6H5OH'
